data_1572272
loop_
_publ_author_name
'MacKenzie, Ross E.'
'Hajdu, Tom&#xe1;&#x161;'
'Seed, John A.'
'Whitehead, George F. S.'
'Adams, Ralph W.'
'Chilton, Nicholas F.'
'Collison, David'
'McInnes, Eric J. L.'
'Goodwin, Conrad A. P.'

_publ_section_title
;
 &#x3b4;-Bonding modulates the electronic structure of formally divalent
 nd<sup>1</sup> rare earth arene complexes.
;
_journal_issue 37
_journal_name_full 'Chemical science'
_journal_page_first 15160
_journal_page_last 15169
_journal_paper_doi 10.1039/d4sc03005b
_journal_volume 15
_journal_year 2024
_chemical_formula_moiety 'C72 H100 N2'
_chemical_formula_sum 'C72 H100 N2'
_chemical_formula_weight 993.53
_space_group_crystal_system monoclinic
_space_group_IT_number 14
_space_group_name_Hall '-P 2yn'
_space_group_name_H-M_alt 'P 1 21/n 1'
_atom_sites_solution_hydrogens mixed
_atom_sites_solution_primary dual
_audit_creation_date 2023-09-14
_audit_creation_method
;
Olex2 1.5
(compiled 2023.08.24 svn.re1ec1418 for OlexSys, GUI svn.r6817)
;
_audit_update_record
;
2023-09-15 deposited with the CCDC.	2024-07-30 downloaded from the CCDC.
;
_cell_angle_alpha 90
_cell_angle_beta 95.9430(10)
_cell_angle_gamma 90
_cell_formula_units_Z 4
_cell_length_a 11.91000(10)
_cell_length_b 18.09160(10)
_cell_length_c 29.8982(2)
_cell_measurement_reflns_used 41458
_cell_measurement_temperature 100.00(10)
_cell_measurement_theta_max 78.9740
_cell_measurement_theta_min 2.8480
_cell_volume 6407.57(8)
_computing_cell_refinement 'CrysAlisPro 1.171.43.88a (Rigaku OD, 2023)'
_computing_data_collection 'CrysAlisPro system (CCD 42.57a 64-bit (release 20-05-2022))'
_computing_data_reduction 'CrysAlisPro 1.171.43.88a (Rigaku OD, 2023)'
_computing_molecular_graphics 'Olex2 1.5 (Dolomanov et al., 2009)'
_computing_publication_material 'Olex2 1.5 (Dolomanov et al., 2009)'
_computing_structure_refinement 'SHELXL 2019/3 (Sheldrick, 2015)'
_computing_structure_solution 'SHELXT  (Sheldrick, 2015)'
_diffrn_ambient_environment N~2~
_diffrn_ambient_temperature 100.00(10)
_diffrn_detector 'Hybrid Pixel Array Detector'
_diffrn_detector_area_resol_mean 10.0000
_diffrn_detector_type HyPix
_diffrn_measured_fraction_theta_full 0.998
_diffrn_measured_fraction_theta_max 0.983
_diffrn_measurement_details
;
List of Runs (angles in degrees, time in seconds):

  # Type    Start    End  Width  t~exp~   \w     \q     \k     \f   Frames
#--------------------------------------------------------------------------
  1  \w    -76.00 -47.00   0.50    1.74    --  -49.61-174.00 152.00   58
  2  \w   -113.00 -81.00   0.50    1.74    --  -49.61-174.00 152.00   64
  3  \w    -82.00 -12.00   0.50    1.74    --  -49.61 114.00  23.00  140
  4  \w     34.00  59.00   0.50    1.74    --   49.61-114.00 -68.00   50
  5  \w   -145.00-120.00   0.50    6.98    --  -90.00-114.00 -68.00   50
  6  \w    140.00 165.00   0.50    6.98    --  111.50 114.00  23.00   50
  7  \w     85.00 111.00   0.50    6.98    --  111.50 174.00 162.00   52
  8  \w    120.00 146.00   0.50    6.98    --  111.50-174.00 152.00   52
  9  \w     75.00 100.00   0.50    6.98    --  111.50-114.00 -68.00   50
 10  \w   -118.00 -42.00   0.50    1.74    --  -49.61 -57.00-150.00  152
 11  \w   -120.00 -74.00   0.50    1.74    --  -49.61-125.00   0.00   92
 12  \w    -25.00  24.00   0.50    1.74    --  -49.61  19.00 -30.00   98
 13  \w    -50.00 -25.00   0.50    6.98    --  -90.00  45.00-150.00   50
 14  \w   -111.00 -86.00   0.50    6.98    --  -90.00-174.00 152.00   50
 15  \w     74.00 105.00   0.50    6.98    --  111.50-125.00 150.00   62
 16  \w    150.00 175.00   0.50    6.98    --  111.50  15.00 -90.00   50
 17  \w     45.00  71.00   0.50    6.98    --  111.50 -61.00 -60.00   52
 18  \w     72.00 106.00   0.50    6.98    --  111.50 -77.00 -30.00   68
 19  \w    109.00 176.00   0.50    6.98    --  111.50  61.00 120.00  134
 20  \w     83.00 109.00   0.50    6.98    --  111.50 -79.00 118.44   52
 21  \w    106.00 159.00   0.50    6.98    --  111.50  15.00  30.00  106
 22  \w     46.00  71.00   0.50    6.98    --  111.50-126.00 -13.09   50
 23  \w     87.00 113.00   0.50    6.98    --  111.50-126.00 -13.09   52
 24  \w    105.00 163.00   0.50    6.98    --  111.50  30.00 -60.00  116
 25  \w     76.00 102.00   0.50    6.98    --  111.50 -77.00 -90.00   52
 26  \w     46.00  72.00   0.50    6.98    --  111.50 -77.00 -90.00   52
 27  \w     41.00 105.00   0.50    6.98    --  111.50 -94.00 -30.00  128
 28  \w     60.00  91.00   0.50    6.98    --  111.50 -94.00-120.00   62
 29  \w     82.00 110.00   0.50    6.98    --  111.50-125.00 120.00   56
 30  \w     42.00  94.00   0.50    6.98    --  111.50 -77.00 120.00  104
 31  \w    114.00 147.00   0.50    6.98    --  111.50  15.00 -90.00   66
 32  \w     48.00  74.00   0.50    6.98    --  111.50 -77.00 150.00   52
 33  \w     41.00  66.00   0.50    6.98    --  111.50 -61.00-120.00   50
 34  \w     42.00  82.00   0.50    6.98    --  111.50 -88.00 116.92   80
 35  \w     94.00 127.00   0.50    6.98    --  111.50 -88.00 116.92   66
 36  \w    104.00 154.00   0.50    6.98    --  111.50  30.00-180.00  100
 37  \w     74.00 101.00   0.50    6.98    --  111.50 -94.00 -90.00   54
 38  \w     43.00  68.00   0.50    6.98    --  111.50-140.00 112.24   50
 39  \w     96.00 122.00   0.50    6.98    --  111.50-140.00 112.24   52
 40  \w    104.00 129.00   0.50    6.98    --  111.50-149.00  62.94   50
 41  \w     49.00  91.00   0.50    6.98    --  111.50 -94.00  60.00   84
 42  \w    113.00 176.00   0.50    6.98    --  111.50 125.00  60.00  126
 43  \w     75.00 101.00   0.50    6.98    --  111.50 -77.00 150.00   52
 44  \w    102.00 128.00   0.50    6.98    --  111.50  77.00  90.00   52
 45  \w    139.00 164.00   0.50    6.98    --  111.50  77.00  90.00   50
 46  \w     42.00  68.00   0.50    6.98    --  111.50 -61.00-150.00   52
 47  \w     42.00  67.00   0.50    6.98    --  111.50 -61.00 150.00   50
 48  \w     95.00 176.00   0.50    6.98    --  111.50 125.00-150.00  162
 49  \w     46.00  72.00   0.50    6.98    --  111.50-125.00-150.00   52
 50  \w     46.00  72.00   0.50    6.98    --  111.50 -94.00  30.00   52
 51  \w     58.00  84.00   0.50    6.98    --  111.50 -98.00  73.77   52
 52  \w     63.00  88.00   0.50    6.98    --  111.50 -77.00-120.00   50
 53  \w     72.00 111.00   0.50    6.98    --  111.50-125.00 -30.00   78
 54  \w    122.00 148.00   0.50    6.98    --  111.50  30.00-150.00   52
 55  \w    104.00 130.00   0.50    6.98    --  111.50  30.00  90.00   52
 56  \w    104.00 161.00   0.50    6.98    --  111.50  15.00-150.00  114
;
_diffrn_measurement_device 'four-circle diffractometer'
_diffrn_measurement_device_type 'XtaLAB Synergy, Dualflex, HyPix'
_diffrn_measurement_method '\w scans'
_diffrn_orient_matrix_type 'CrysAlisPro convention (1999,Acta A55,543-557)'
_diffrn_orient_matrix_UB_11 -0.0323913000
_diffrn_orient_matrix_UB_12 -0.0774049000
_diffrn_orient_matrix_UB_13 0.0159041000
_diffrn_orient_matrix_UB_21 -0.0198557000
_diffrn_orient_matrix_UB_22 0.0321959000
_diffrn_orient_matrix_UB_23 0.0462370000
_diffrn_orient_matrix_UB_31 -0.1243498000
_diffrn_orient_matrix_UB_32 0.0149949000
_diffrn_orient_matrix_UB_33 -0.0171248000
_diffrn_radiation_monochromator mirror
_diffrn_radiation_probe x-ray
_diffrn_radiation_type 'Cu K\a'
_diffrn_radiation_wavelength 1.54184
_diffrn_reflns_av_unetI/netI 0.0226
_diffrn_reflns_Laue_measured_fraction_full 0.998
_diffrn_reflns_Laue_measured_fraction_max 0.983
_diffrn_reflns_limit_h_max 15
_diffrn_reflns_limit_h_min -15
_diffrn_reflns_limit_k_max 23
_diffrn_reflns_limit_k_min -23
_diffrn_reflns_limit_l_max 38
_diffrn_reflns_limit_l_min -37
_diffrn_reflns_number 28090
_diffrn_reflns_point_group_measured_fraction_full 0.998
_diffrn_reflns_point_group_measured_fraction_max 0.983
_diffrn_reflns_theta_full 67.684
_diffrn_reflns_theta_max 80.415
_diffrn_reflns_theta_min 2.859
_diffrn_source 'micro-focus sealed X-ray tube'
_diffrn_source_type 'PhotonJet (Cu) X-ray Source'
_exptl_absorpt_coefficient_mu 0.430
_exptl_absorpt_correction_T_max 1.00000
_exptl_absorpt_correction_T_min 0.85279
_exptl_absorpt_correction_type multi-scan
_exptl_absorpt_process_details
;
CrysAlisPro 1.171.43.88a (Rigaku Oxford Diffraction, 2023)
Empirical absorption correction using spherical harmonics,
implemented in SCALE3 ABSPACK scaling algorithm.
;
_exptl_crystal_colour 'clear colourless'
_exptl_crystal_colour_lustre clear
_exptl_crystal_colour_primary colourless
_exptl_crystal_density_diffrn 1.030
_exptl_crystal_description block
_exptl_crystal_F_000 2184
_exptl_crystal_size_max 0.33
_exptl_crystal_size_mid 0.095
_exptl_crystal_size_min 0.065
_refine_diff_density_max 0.271
_refine_diff_density_min -0.293
_refine_diff_density_rms 0.063
_refine_ls_extinction_method none
_refine_ls_goodness_of_fit_ref 1.063
_refine_ls_hydrogen_treatment mixed
_refine_ls_matrix_type full
_refine_ls_number_parameters 1080
_refine_ls_number_reflns 28090
_refine_ls_number_restraints 4607
_refine_ls_restrained_S_all 1.060
_refine_ls_R_factor_all 0.1081
_refine_ls_R_factor_gt 0.0947
_refine_ls_shift/su_max 0.001
_refine_ls_shift/su_mean 0.000
_refine_ls_structure_factor_coef Fsqd
_refine_ls_weighting_details 'w=1/[\s^2^(Fo^2^)+(0.1542P)^2^+4.6941P] where P=(Fo^2^+2Fc^2^)/3'
_refine_ls_weighting_scheme calc
_refine_ls_wR_factor_gt 0.2741
_refine_ls_wR_factor_ref 0.2875
_reflns_Friedel_coverage 0.000
_reflns_number_gt 23086
_reflns_number_total 28090
_reflns_threshold_expression 'I > 2\s(I)'
_twin_special_details
;
Component 2 rotated by -179.3980\% 
around [-0.00 1.00 0.00] (reciprocal) or [-0.01 1.00 0.00] (direct)
;
_cod_data_source_file d4sc03005b2.cif
_cod_data_source_block ccapg117_twin1_hklf4
_cod_depositor_comments 'Adding full bibliography for 1572261--1572275.cif.'
_cod_database_code 1572272
_shelx_shelxl_version_number 2019/3
_shelx_space_group_comment
;
The symmetry employed for this shelxl refinement is uniquely defined
by the following loop, which should always be used as a source of
symmetry information in preference to the above space-group names.
They are only intended as comments.
;
_olex2_refinement_description
;
1. Twinned data refinement
 Scales: 0.6854(19)
 0.3146(19)
2. Fixed Uiso
 At 1.2 times of:
  All C(H) groups, All N(H) groups, All N(H,H) groups
 At 1.5 times of:
  All C(H,H,H) groups
3. Shared sites
{C50, C50A}
{C43, C43A}
{C48A, C48}
4. Restrained distances
 N1-H1A \\sim N1-H1B
 with sigma of 0.02
 C7-C12A \\sim C7-C12 \\sim C8A-C7 \\sim C8-C7 \\sim C27A-C22 \\sim C27-C22
\\sim C23-C22 \\sim C23A-C22 ~
 C12-C11 \\sim C12A-C11A \\sim C11-C10 \\sim C11A-C10A \\sim C9-C10 \\sim
C9A-C10A \\sim C9-C8 \\sim C9A-
 C8A \\sim C24-C23 \\sim C24A-C23A \\sim C25-C24 \\sim C25A-C24A \\sim C26-C25
\\sim C26A-C25A \\sim C27-
 C26 \\sim C27A-C26A \\sim C44-C43 \\sim C48-C43 \\sim C48-C47 \\sim C47-C46
\\sim C46-C45 \\sim C45-C44 ~
 C44A-C43A \\sim C48A-C43A \\sim C48A-C47A \\sim C47A-C46A \\sim C46A-C45A
\\sim C45A-C44A \\sim C63-
 C58 \\sim C59-C58 \\sim C60-C59 \\sim C61-C60 \\sim C62-C61 \\sim C63-C62
 with sigma of 0.02
 C19A-C12A \\sim C19-C12 \\sim C16A-C10A \\sim C16-C10 \\sim C8-C13 \\sim
C8A-C13A \\sim C28-C23 ~
 C28A-C23A \\sim C34A-C27A \\sim C34-C27 \\sim C31A-C25A \\sim C31-C25 \\sim
C49-C44 \\sim C52-C46 ~
 C55-C48 \\sim C70-C63 \\sim C67-C61 \\sim C64-C59 \\sim C49A-C44A \\sim
C52A-C46A \\sim C55A-C48A
 with sigma of 0.02
 C21A-C19A \\sim C21-C19 \\sim C20A-C19A \\sim C20-C19 \\sim C17A-C16A \\sim
C18A-C16A \\sim C17-C16 ~
 C18-C16 \\sim C14-C13 \\sim C15-C13 \\sim C14A-C13A \\sim C15A-C13A \\sim
C29-C28 \\sim C29A-C28A ~
 C30-C28 \\sim C30A-C28A \\sim C32A-C31A \\sim C33A-C31A \\sim C32-C31 \\sim
C33-C31 \\sim C35-C34 ~
 C36-C34 \\sim C35A-C34A \\sim C36A-C34A \\sim C56-C55 \\sim C57-C55 \\sim
C53-C52 \\sim C54-C52 \\sim C50-
 C49 \\sim C51-C49 \\sim C71-C70 \\sim C72-C70 \\sim C68-C67 \\sim C69-C67
\\sim C65-C64 \\sim C66-C64 ~
 C56A-C55A \\sim C57A-C55A \\sim C53A-C52A \\sim C54A-C52A \\sim C50A-C49A
\\sim C51A-C49A
 with sigma of 0.02
 C21A-C20A \\sim C21-C20 \\sim C18A-C17A \\sim C18-C17 \\sim C15A-C14A \\sim
C15-C14 \\sim C29-C30 ~
 C29A-C30A \\sim C35A-C36A \\sim C35-C36 \\sim C32A-C33A \\sim C32-C33 \\sim
C50-C51 \\sim C53-C54 ~
 C56-C57 \\sim C71-C72 \\sim C68-C69 \\sim C65-C66 \\sim C50A-C51A \\sim
C53A-C54A \\sim C56A-C57A
 with sigma of 0.02
5. Restrained planarity
 C7, C8A, C9A, C10A, C11A, C12A, C13A, C16A, C19A
 with sigma of 0.1
 C43, C48, C38, C44, C55, C47, C46, C45, C49, C52
 with sigma of 0.1
 C38, C43A, C44A, C45A, C46A, C47A, C48A, C52A, C55A
 with sigma of 0.1
6. Uiso/Uaniso restraints and constraints
All non-hydrogen atoms have similar U: within 2A with sigma of 0.04 and sigma
for terminal atoms of 0.08 within 2A
Uanis(C43) = Uanis(C43A)
Uanis(C48A) = Uanis(C48)
Uanis(C50) = Uanis(C50A)
7. Rigid body (RIGU) restrains
 All non-hydrogen atoms
 with sigma for 1-2 distances of 0.004 and sigma for 1-3 distances of 0.004
8. Others
 Sof(C8A)=Sof(C9A)=Sof(H9A)=Sof(C10A)=Sof(C11A)=Sof(H11A)=Sof(C12A)=Sof(C13A)=
 Sof(H13A)=Sof(C14A)=Sof(H14D)=Sof(H14E)=Sof(H14F)=Sof(C15A)=Sof(H15D)=
 Sof(H15E)=Sof(H15F)=Sof(C16A)=Sof(H16A)=Sof(C17A)=Sof(H17D)=Sof(H17E)=
 Sof(H17F)=Sof(C18A)=Sof(H18D)=Sof(H18E)=Sof(H18F)=Sof(C19A)=Sof(H19A)=
 Sof(C20A)=Sof(H20D)=Sof(H20E)=Sof(H20F)=Sof(C21A)=Sof(H21D)=Sof(H21E)=
 Sof(H21F)=Sof(C23A)=Sof(C24A)=Sof(H24A)=Sof(C25A)=Sof(C26A)=Sof(H26A)=
 Sof(C27A)=Sof(C28A)=Sof(H28A)=Sof(C29A)=Sof(H29D)=Sof(H29E)=Sof(H29F)=
 Sof(C30A)=Sof(H30D)=Sof(H30E)=Sof(H30F)=Sof(C31A)=Sof(H31A)=Sof(C32A)=
 Sof(H32D)=Sof(H32E)=Sof(H32F)=Sof(C33A)=Sof(H33D)=Sof(H33E)=Sof(H33F)=
 Sof(C34A)=Sof(H34A)=Sof(C35A)=Sof(H35D)=Sof(H35E)=Sof(H35F)=Sof(C36A)=
 Sof(H36D)=Sof(H36E)=Sof(H36F)=Sof(C43A)=Sof(C44A)=Sof(C45A)=Sof(H45A)=
 Sof(C46A)=Sof(C47A)=Sof(H47A)=Sof(C48A)=Sof(C49A)=Sof(H49A)=Sof(C50A)=
 Sof(H50D)=Sof(H50E)=Sof(H50F)=Sof(C51A)=Sof(H51D)=Sof(H51E)=Sof(H51F)=
 Sof(C52A)=Sof(H52A)=Sof(C53A)=Sof(H53D)=Sof(H53E)=Sof(H53F)=Sof(C54A)=
 Sof(H54D)=Sof(H54E)=Sof(H54F)=Sof(C55A)=Sof(H55A)=Sof(C56A)=Sof(H56D)=
 Sof(H56E)=Sof(H56F)=Sof(C57A)=Sof(H57D)=Sof(H57E)=Sof(H57F)=1-FVAR(1)
 Sof(C8)=Sof(C9)=Sof(H9)=Sof(C10)=Sof(C11)=Sof(H11)=Sof(C12)=Sof(C13)=Sof(H13)=
 Sof(C14)=Sof(H14A)=Sof(H14B)=Sof(H14C)=Sof(C15)=Sof(H15A)=Sof(H15B)=Sof(H15C)=
 Sof(C16)=Sof(H16)=Sof(C17)=Sof(H17A)=Sof(H17B)=Sof(H17C)=Sof(C18)=Sof(H18A)=
 Sof(H18B)=Sof(H18C)=Sof(C19)=Sof(H19)=Sof(C20)=Sof(H20A)=Sof(H20B)=Sof(H20C)=
 Sof(C21)=Sof(H21A)=Sof(H21B)=Sof(H21C)=Sof(C23)=Sof(C24)=Sof(H24)=Sof(C25)=
 Sof(C26)=Sof(H26)=Sof(C27)=Sof(C28)=Sof(H28)=Sof(C29)=Sof(H29A)=Sof(H29B)=
 Sof(H29C)=Sof(C30)=Sof(H30A)=Sof(H30B)=Sof(H30C)=Sof(C31)=Sof(H31)=Sof(C32)=
 Sof(H32A)=Sof(H32B)=Sof(H32C)=Sof(C33)=Sof(H33A)=Sof(H33B)=Sof(H33C)=Sof(C34)=
 Sof(H34)=Sof(C35)=Sof(H35A)=Sof(H35B)=Sof(H35C)=Sof(C36)=Sof(H36A)=Sof(H36B)=
 Sof(H36C)=Sof(C43)=Sof(C44)=Sof(C45)=Sof(H45)=Sof(C46)=Sof(C47)=Sof(H47)=
 Sof(C48)=Sof(C49)=Sof(H49)=Sof(C50)=Sof(H50A)=Sof(H50B)=Sof(H50C)=Sof(C51)=
 Sof(H51A)=Sof(H51B)=Sof(H51C)=Sof(C52)=Sof(H52)=Sof(C53)=Sof(H53A)=Sof(H53B)=
 Sof(H53C)=Sof(C54)=Sof(H54A)=Sof(H54B)=Sof(H54C)=Sof(C55)=Sof(H55)=Sof(C56)=
 Sof(H56A)=Sof(H56B)=Sof(H56C)=Sof(C57)=Sof(H57A)=Sof(H57B)=Sof(H57C)=FVAR(1)
 Fixed Sof: H1A(0.5) H1B(0.5)
9.a Ternary CH refined with riding coordinates:
 C4(H4), C64(H64), C67(H67), C70(H70), C13(H13), C16(H16), C19(H19), C28(H28),
 C31(H31), C34(H34), C49(H49), C52(H52), C55(H55), C13A(H13A), C16A(H16A),
 C19A(H19A), C28A(H28A), C31A(H31A), C34A(H34A), C49A(H49A), C52A(H52A),
 C55A(H55A)
9.b Aromatic/amide H refined with riding coordinates:
 C3(H3), C5(H5), C39(H39), C40(H40), C41(H41), C60(H60), C62(H62), C9(H9),
 C11(H11), C24(H24), C26(H26), C45(H45), C47(H47), C9A(H9A), C11A(H11A),
 C24A(H24A), C26A(H26A), C45A(H45A), C47A(H47A)
9.c Idealised Me refined as rotating group:
 C65(H65A,H65B,H65C), C66(H66A,H66B,H66C), C68(H68A,H68B,H68C), C69(H69A,H69B,
 H69C), C71(H71A,H71B,H71C), C72(H72A,H72B,H72C), C14(H14A,H14B,H14C), C15(H15A,
 H15B,H15C), C17(H17A,H17B,H17C), C18(H18A,H18B,H18C), C20(H20A,H20B,H20C),
 C21(H21A,H21B,H21C), C29(H29A,H29B,H29C), C30(H30A,H30B,H30C), C32(H32A,H32B,
 H32C), C33(H33A,H33B,H33C), C35(H35A,H35B,H35C), C36(H36A,H36B,H36C), C50(H50A,
 H50B,H50C), C51(H51A,H51B,H51C), C53(H53A,H53B,H53C), C54(H54A,H54B,H54C),
 C56(H56A,H56B,H56C), C57(H57A,H57B,H57C), C14A(H14D,H14E,H14F), C15A(H15D,H15E,
 H15F), C17A(H17D,H17E,H17F), C18A(H18D,H18E,H18F), C20A(H20D,H20E,H20F),
 C21A(H21D,H21E,H21F), C29A(H29D,H29E,H29F), C30A(H30D,H30E,H30F), C32A(H32D,
 H32E,H32F), C33A(H33D,H33E,H33F), C35A(H35D,H35E,H35F), C36A(H36D,H36E,H36F),
 C50A(H50D,H50E,H50F), C51A(H51D,H51E,H51F), C53A(H53D,H53E,H53F), C54A(H54D,
 H54E,H54F), C56A(H56D,H56E,H56F), C57A(H57D,H57E,H57F)
;
_olex2_submission_special_instructions 'No special instructions were received'
_oxdiff_exptl_absorpt_empirical_details
;
Empirical correction (ABSPACK) includes:
- Absorption correction using spherical harmonics
- Frame scaling
;
_oxdiff_exptl_absorpt_empirical_full_max 1.439
_oxdiff_exptl_absorpt_empirical_full_min 0.619
_oxdiff_twin_integration_method simultaneous
_oxdiff_twin_items 2

loop_
_space_group_symop_operation_xyz
'x, y, z'
'-x+1/2, y+1/2, -z+1/2'
'-x, -y, -z'
'x-1/2, -y-1/2, z-1/2'

loop_
_atom_site_label
_atom_site_type_symbol
_atom_site_fract_x
_atom_site_fract_y
_atom_site_fract_z
_atom_site_U_iso_or_equiv
_atom_site_adp_type
_atom_site_occupancy
_atom_site_site_symmetry_order
_atom_site_calc_flag
_atom_site_refinement_flags_posn
_atom_site_refinement_flags_adp
_atom_site_refinement_flags_occupancy
_atom_site_disorder_assembly
_atom_site_disorder_group
N1 N 0.81010(16) 0.20034(12) 0.34409(8) 0.0281(4) Uani 1 1 d D U . . .
H1A H 0.856(5) 0.200(4) 0.371(2) 0.034 Uiso 0.5 1 d D U P . .
H1B H 0.823(6) 0.196(4) 0.3145(19) 0.034 Uiso 0.5 1 d D U P . .
N2 N 0.41615(14) 0.32133(11) 0.37734(7) 0.0216(4) Uani 1 1 d . U . . .
H2 H 0.442(3) 0.3573(19) 0.3601(11) 0.026 Uiso 1 1 d . U . . .
C1 C 0.70948(18) 0.21566(12) 0.35336(8) 0.0231(4) Uani 1 1 d . U . . .
C2 C 0.61352(18) 0.21899(12) 0.31734(8) 0.0227(4) Uani 1 1 d . U . . .
C3 C 0.51046(18) 0.23819(13) 0.32764(8) 0.0232(4) Uani 1 1 d . U . . .
H3 H 0.452102 0.243081 0.303638 0.028 Uiso 1 1 calc R U . . .
C4 C 0.48134(17) 0.25233(13) 0.37409(8) 0.0231(4) Uani 1 1 d . U . . .
H4 H 0.429661 0.211287 0.381046 0.028 Uiso 1 1 calc R U . . .
C5 C 0.58052(18) 0.24816(14) 0.40917(8) 0.0251(5) Uani 1 1 d . U . . .
H5 H 0.568944 0.259232 0.439410 0.030 Uiso 1 1 calc R U . . .
C6 C 0.68471(18) 0.22961(13) 0.40009(8) 0.0250(5) Uani 1 1 d . U . . .
C7 C 0.63167(17) 0.19681(14) 0.27064(8) 0.0264(5) Uani 1 1 d D U . . .
C22 C 0.77815(19) 0.21923(17) 0.43731(9) 0.0329(6) Uani 1 1 d D U . . .
C37 C 0.29704(16) 0.31464(12) 0.36994(7) 0.0199(4) Uani 1 1 d . U . . .
C38 C 0.23579(17) 0.35536(13) 0.33569(8) 0.0227(4) Uani 1 1 d . U . . .
C39 C 0.11797(18) 0.34942(16) 0.33063(8) 0.0293(5) Uani 1 1 d . U . . .
H39 H 0.075599 0.376897 0.307640 0.035 Uiso 1 1 calc R U . . .
C40 C 0.06188(18) 0.30434(16) 0.35842(9) 0.0313(5) Uani 1 1 d . U . . .
H40 H -0.017927 0.299709 0.353778 0.038 Uiso 1 1 calc R U . . .
C41 C 0.12266(18) 0.26596(15) 0.39306(8) 0.0273(5) Uani 1 1 d . U . . .
H41 H 0.083853 0.235721 0.412395 0.033 Uiso 1 1 calc R U . . .
C42 C 0.24042(17) 0.27121(13) 0.39989(7) 0.0218(4) Uani 1 1 d . U . . .
C58 C 0.30416(17) 0.23692(13) 0.44059(8) 0.0233(5) Uani 1 1 d D U . . .
C59 C 0.32591(18) 0.16072(14) 0.44340(8) 0.0271(5) Uani 1 1 d D U . . .
C60 C 0.3917(2) 0.13270(15) 0.48120(9) 0.0317(5) Uani 1 1 d D U . . .
H60 H 0.406556 0.081141 0.483015 0.038 Uiso 1 1 calc R U . . .
C61 C 0.43585(19) 0.17839(17) 0.51614(9) 0.0340(6) Uani 1 1 d D U . . .
C62 C 0.41003(19) 0.25315(16) 0.51342(9) 0.0313(5) Uani 1 1 d D U . . .
H62 H 0.437445 0.284589 0.537569 0.038 Uiso 1 1 calc R U . . .
C63 C 0.34490(18) 0.28391(14) 0.47630(8) 0.0255(5) Uani 1 1 d D U . . .
C64 C 0.2797(2) 0.10790(15) 0.40634(9) 0.0335(5) Uani 1 1 d D U . . .
H64 H 0.255223 0.138326 0.379143 0.040 Uiso 1 1 calc R U . . .
C65 C 0.3683(3) 0.05263(18) 0.39310(12) 0.0479(7) Uani 1 1 d D U . . .
H65A H 0.435858 0.079443 0.386203 0.072 Uiso 1 1 calc R U . . .
H65B H 0.337286 0.024702 0.366564 0.072 Uiso 1 1 calc R U . . .
H65C H 0.388213 0.018447 0.418097 0.072 Uiso 1 1 calc R U . . .
C66 C 0.1752(3) 0.0672(2) 0.41962(12) 0.0517(8) Uani 1 1 d D U . . .
H66A H 0.196213 0.037004 0.446408 0.078 Uiso 1 1 calc R U . . .
H66B H 0.144811 0.035181 0.394800 0.078 Uiso 1 1 calc R U . . .
H66C H 0.117707 0.103256 0.426131 0.078 Uiso 1 1 calc R U . . .
C67 C 0.5107(2) 0.1467(2) 0.55580(11) 0.0459(8) Uani 1 1 d D U . . .
H67 H 0.519193 0.092477 0.550425 0.055 Uiso 1 1 calc R U . . .
C68 C 0.6291(2) 0.1814(3) 0.55966(14) 0.0638(12) Uani 1 1 d D U . . .
H68A H 0.661447 0.175882 0.531006 0.096 Uiso 1 1 calc R U . . .
H68B H 0.677617 0.156425 0.583493 0.096 Uiso 1 1 calc R U . . .
H68C H 0.623737 0.234004 0.566932 0.096 Uiso 1 1 calc R U . . .
C69 C 0.4574(3) 0.1561(3) 0.59961(12) 0.0601(11) Uani 1 1 d D U . . .
H69A H 0.450515 0.208830 0.606232 0.090 Uiso 1 1 calc R U . . .
H69B H 0.504966 0.132122 0.624134 0.090 Uiso 1 1 calc R U . . .
H69C H 0.382299 0.133300 0.596660 0.090 Uiso 1 1 calc R U . . .
C70 C 0.3143(2) 0.36516(15) 0.47619(9) 0.0306(5) Uani 1 1 d D U . . .
H70 H 0.291251 0.379670 0.444289 0.037 Uiso 1 1 calc R U . . .
C71 C 0.4104(3) 0.4145(2) 0.49362(18) 0.0635(11) Uani 1 1 d D U . . .
H71A H 0.431563 0.404100 0.525547 0.095 Uiso 1 1 calc R U . . .
H71B H 0.387064 0.466329 0.490003 0.095 Uiso 1 1 calc R U . . .
H71C H 0.475212 0.405421 0.476699 0.095 Uiso 1 1 calc R U . . .
C72 C 0.2127(3) 0.3762(2) 0.50216(16) 0.0600(10) Uani 1 1 d D U . . .
H72A H 0.233006 0.363299 0.533812 0.090 Uiso 1 1 calc R U . . .
H72B H 0.150841 0.344326 0.489515 0.090 Uiso 1 1 calc R U . . .
H72C H 0.188733 0.427959 0.499947 0.090 Uiso 1 1 calc R U . . .
C8 C 0.591(3) 0.1267(12) 0.2570(9) 0.031(5) Uani 0.348(8) 1 d D U P A 1
C9 C 0.613(3) 0.1000(18) 0.2149(9) 0.040(5) Uani 0.348(8) 1 d D U P A 1
H9 H 0.589739 0.050981 0.207070 0.048 Uiso 0.348(8) 1 calc R U P A 1
C10 C 0.665(3) 0.1409(12) 0.1838(8) 0.041(4) Uani 0.348(8) 1 d D U P A 1
C11 C 0.704(3) 0.2096(13) 0.1974(9) 0.039(4) Uani 0.348(8) 1 d D U P A 1
H11 H 0.741479 0.239389 0.177461 0.047 Uiso 0.348(8) 1 calc R U P A 1
C12 C 0.689(4) 0.2365(15) 0.2400(9) 0.030(4) Uani 0.348(8) 1 d D U P A 1
C13 C 0.5244(17) 0.0737(11) 0.2834(9) 0.036(5) Uani 0.348(8) 1 d D U P A 1
H13 H 0.512718 0.099324 0.312202 0.043 Uiso 0.348(8) 1 calc R U P A 1
C14 C 0.4078(13) 0.0523(11) 0.2619(6) 0.071(5) Uani 0.348(8) 1 d D U P A 1
H14A H 0.356725 0.094669 0.262642 0.106 Uiso 0.348(8) 1 calc R U P A 1
H14B H 0.378829 0.010940 0.278435 0.106 Uiso 0.348(8) 1 calc R U P A 1
H14C H 0.412573 0.037576 0.230567 0.106 Uiso 0.348(8) 1 calc R U P A 1
C15 C 0.5951(17) 0.0051(12) 0.2964(9) 0.094(7) Uani 0.348(8) 1 d D U P A 1
H15A H 0.622801 -0.016142 0.269465 0.142 Uiso 0.348(8) 1 calc R U P A 1
H15B H 0.548456 -0.031467 0.310118 0.142 Uiso 0.348(8) 1 calc R U P A 1
H15C H 0.659291 0.018818 0.317965 0.142 Uiso 0.348(8) 1 calc R U P A 1
C16 C 0.6838(18) 0.1117(12) 0.1371(7) 0.062(5) Uani 0.348(8) 1 d D U P A 1
H16 H 0.719817 0.151522 0.120257 0.074 Uiso 0.348(8) 1 calc R U P A 1
C17 C 0.5713(19) 0.0906(15) 0.1109(10) 0.061(7) Uani 0.348(8) 1 d D U P A 1
H17A H 0.539922 0.047367 0.124874 0.091 Uiso 0.348(8) 1 calc R U P A 1
H17B H 0.583444 0.078929 0.079733 0.091 Uiso 0.348(8) 1 calc R U P A 1
H17C H 0.518488 0.132114 0.111215 0.091 Uiso 0.348(8) 1 calc R U P A 1
C18 C 0.763(2) 0.0454(16) 0.1419(7) 0.098(9) Uani 0.348(8) 1 d D U P A 1
H18A H 0.826901 0.056390 0.164405 0.148 Uiso 0.348(8) 1 calc R U P A 1
H18B H 0.791471 0.034941 0.112948 0.148 Uiso 0.348(8) 1 calc R U P A 1
H18C H 0.722339 0.002171 0.151588 0.148 Uiso 0.348(8) 1 calc R U P A 1
C19 C 0.732(2) 0.3119(13) 0.2547(10) 0.035(4) Uani 0.348(8) 1 d D U P A 1
H19 H 0.717678 0.318363 0.286903 0.042 Uiso 0.348(8) 1 calc R U P A 1
C20 C 0.6676(18) 0.3729(12) 0.2276(8) 0.056(5) Uani 0.348(8) 1 d D U P A 1
H20A H 0.672722 0.364842 0.195515 0.084 Uiso 0.348(8) 1 calc R U P A 1
H20B H 0.700746 0.420982 0.236517 0.084 Uiso 0.348(8) 1 calc R U P A 1
H20C H 0.588138 0.372190 0.233525 0.084 Uiso 0.348(8) 1 calc R U P A 1
C21 C 0.8592(18) 0.3184(16) 0.2521(13) 0.044(6) Uani 0.348(8) 1 d D U P A 1
H21A H 0.897436 0.275552 0.266829 0.067 Uiso 0.348(8) 1 calc R U P A 1
H21B H 0.887288 0.363745 0.267381 0.067 Uiso 0.348(8) 1 calc R U P A 1
H21C H 0.874379 0.320137 0.220560 0.067 Uiso 0.348(8) 1 calc R U P A 1
C23 C 0.8032(17) 0.1383(8) 0.4446(7) 0.029(3) Uani 0.348(8) 1 d D U P A 1
C24 C 0.8865(9) 0.1172(7) 0.4809(4) 0.029(2) Uani 0.348(8) 1 d D U P A 1
H24 H 0.905575 0.066639 0.485764 0.035 Uiso 0.348(8) 1 calc R U P A 1
C25 C 0.9381(8) 0.1713(8) 0.5084(3) 0.031(2) Uani 0.348(8) 1 d D U P A 1
C26 C 0.9098(8) 0.2446(8) 0.4995(3) 0.030(2) Uani 0.348(8) 1 d D U P A 1
H26 H 0.947965 0.281615 0.517763 0.036 Uiso 0.348(8) 1 calc R U P A 1
C27 C 0.8297(13) 0.2668(7) 0.4658(5) 0.030(3) Uani 0.348(8) 1 d D U P A 1
C28 C 0.7499(14) 0.0719(9) 0.4177(6) 0.034(3) Uani 0.348(8) 1 d D U P A 1
H28 H 0.694657 0.092706 0.393497 0.041 Uiso 0.348(8) 1 calc R U P A 1
C29 C 0.8362(12) 0.0264(9) 0.3940(6) 0.042(3) Uani 0.348(8) 1 d D U P A 1
H29A H 0.896018 0.008577 0.416372 0.063 Uiso 0.348(8) 1 calc R U P A 1
H29B H 0.869257 0.057632 0.372008 0.063 Uiso 0.348(8) 1 calc R U P A 1
H29C H 0.798037 -0.015873 0.378581 0.063 Uiso 0.348(8) 1 calc R U P A 1
C30 C 0.6829(11) 0.0183(9) 0.4456(5) 0.047(3) Uani 0.348(8) 1 d D U P A 1
H30A H 0.641737 -0.017398 0.425370 0.070 Uiso 0.348(8) 1 calc R U P A 1
H30B H 0.629291 0.046500 0.461540 0.070 Uiso 0.348(8) 1 calc R U P A 1
H30C H 0.735487 -0.008125 0.467365 0.070 Uiso 0.348(8) 1 calc R U P A 1
C31 C 1.0215(6) 0.1479(6) 0.5477(3) 0.043(2) Uani 0.348(8) 1 d D U P A 1
H31 H 1.037368 0.093681 0.546211 0.052 Uiso 0.348(8) 1 calc R U P A 1
C32 C 1.1304(9) 0.1919(9) 0.5493(5) 0.052(3) Uani 0.348(8) 1 d D U P A 1
H32A H 1.114590 0.244143 0.554532 0.078 Uiso 0.348(8) 1 calc R U P A 1
H32B H 1.162671 0.186606 0.520598 0.078 Uiso 0.348(8) 1 calc R U P A 1
H32C H 1.184210 0.173288 0.573710 0.078 Uiso 0.348(8) 1 calc R U P A 1
C33 C 0.965(3) 0.167(2) 0.5913(10) 0.072(9) Uani 0.348(8) 1 d D U P A 1
H33A H 0.952822 0.220184 0.592931 0.108 Uiso 0.348(8) 1 calc R U P A 1
H33B H 1.014100 0.150528 0.617797 0.108 Uiso 0.348(8) 1 calc R U P A 1
H33C H 0.892055 0.141181 0.590519 0.108 Uiso 0.348(8) 1 calc R U P A 1
C34 C 0.7975(9) 0.3453(7) 0.4565(4) 0.035(2) Uani 0.348(8) 1 d D U P A 1
H34 H 0.750501 0.348770 0.426807 0.042 Uiso 0.348(8) 1 calc R U P A 1
C35 C 0.9020(9) 0.3938(7) 0.4559(5) 0.045(3) Uani 0.348(8) 1 d D U P A 1
H35A H 0.878918 0.444993 0.449436 0.068 Uiso 0.348(8) 1 calc R U P A 1
H35B H 0.947668 0.376106 0.432637 0.068 Uiso 0.348(8) 1 calc R U P A 1
H35C H 0.946676 0.391441 0.485310 0.068 Uiso 0.348(8) 1 calc R U P A 1
C36 C 0.7275(10) 0.3709(8) 0.4943(5) 0.059(3) Uani 0.348(8) 1 d D U P A 1
H36A H 0.770204 0.361487 0.523582 0.089 Uiso 0.348(8) 1 calc R U P A 1
H36B H 0.656191 0.343510 0.492308 0.089 Uiso 0.348(8) 1 calc R U P A 1
H36C H 0.711871 0.423896 0.491097 0.089 Uiso 0.348(8) 1 calc R U P A 1
C43 C 0.29229(17) 0.40733(13) 0.30564(8) 0.0237(4) Uani 0.348(8) 1 d D U P A 1
C44 C 0.309(3) 0.3911(18) 0.2607(6) 0.022(4) Uani 0.348(8) 1 d D U P A 1
C45 C 0.366(2) 0.4415(16) 0.2357(11) 0.025(4) Uani 0.348(8) 1 d D U P A 1
H45 H 0.377347 0.427996 0.205827 0.030 Uiso 0.348(8) 1 calc R U P A 1
C46 C 0.4061(15) 0.5100(14) 0.2512(7) 0.029(3) Uani 0.348(8) 1 d D U P A 1
C47 C 0.382(4) 0.5257(17) 0.2948(10) 0.036(5) Uani 0.348(8) 1 d D U P A 1
H47 H 0.402193 0.573070 0.306655 0.043 Uiso 0.348(8) 1 calc R U P A 1
C48 C 0.32926(19) 0.47713(14) 0.32242(8) 0.0268(5) Uani 0.348(8) 1 d D U P A 1
C49 C 0.2668(19) 0.319(2) 0.2391(10) 0.023(4) Uani 0.348(8) 1 d D U P A 1
H49 H 0.249644 0.285474 0.264065 0.027 Uiso 0.348(8) 1 calc R U P A 1
C50 C 0.3508(2) 0.27794(15) 0.21236(9) 0.0310(5) Uani 0.348(8) 1 d D U P A 1
H50A H 0.349894 0.299958 0.182381 0.047 Uiso 0.348(8) 1 calc R U P A 1
H50B H 0.329187 0.225754 0.209484 0.047 Uiso 0.348(8) 1 calc R U P A 1
H50C H 0.426827 0.281882 0.228172 0.047 Uiso 0.348(8) 1 calc R U P A 1
C51 C 0.1558(13) 0.3302(13) 0.2090(10) 0.025(4) Uani 0.348(8) 1 d D U P A 1
H51A H 0.098566 0.350301 0.226910 0.038 Uiso 0.348(8) 1 calc R U P A 1
H51B H 0.129909 0.282693 0.195997 0.038 Uiso 0.348(8) 1 calc R U P A 1
H51C H 0.168057 0.364853 0.184727 0.038 Uiso 0.348(8) 1 calc R U P A 1
C52 C 0.4681(11) 0.5612(7) 0.2217(4) 0.039(3) Uani 0.348(8) 1 d D U P A 1
H52 H 0.480220 0.534072 0.193516 0.047 Uiso 0.348(8) 1 calc R U P A 1
C53 C 0.5825(11) 0.5859(10) 0.2439(5) 0.057(4) Uani 0.348(8) 1 d D U P A 1
H53A H 0.572104 0.616264 0.270269 0.086 Uiso 0.348(8) 1 calc R U P A 1
H53B H 0.621144 0.614898 0.222424 0.086 Uiso 0.348(8) 1 calc R U P A 1
H53C H 0.628011 0.542361 0.253221 0.086 Uiso 0.348(8) 1 calc R U P A 1
C54 C 0.3939(14) 0.6280(9) 0.2091(6) 0.065(4) Uani 0.348(8) 1 d D U P A 1
H54A H 0.321545 0.611369 0.193745 0.097 Uiso 0.348(8) 1 calc R U P A 1
H54B H 0.431684 0.660229 0.188983 0.097 Uiso 0.348(8) 1 calc R U P A 1
H54C H 0.380548 0.655300 0.236327 0.097 Uiso 0.348(8) 1 calc R U P A 1
C55 C 0.3118(19) 0.5062(16) 0.3690(7) 0.033(5) Uani 0.348(8) 1 d D U P A 1
H55 H 0.274915 0.465776 0.384994 0.039 Uiso 0.348(8) 1 calc R U P A 1
C56 C 0.4224(14) 0.5250(10) 0.3973(7) 0.049(4) Uani 0.348(8) 1 d D U P A 1
H56A H 0.459421 0.566197 0.383421 0.073 Uiso 0.348(8) 1 calc R U P A 1
H56B H 0.472247 0.481762 0.399077 0.073 Uiso 0.348(8) 1 calc R U P A 1
H56C H 0.406519 0.539144 0.427690 0.073 Uiso 0.348(8) 1 calc R U P A 1
C57 C 0.2320(14) 0.5725(11) 0.3666(4) 0.067(4) Uani 0.348(8) 1 d D U P A 1
H57A H 0.157231 0.557265 0.352845 0.100 Uiso 0.348(8) 1 calc R U P A 1
H57B H 0.261608 0.611489 0.348307 0.100 Uiso 0.348(8) 1 calc R U P A 1
H57C H 0.225807 0.591212 0.396964 0.100 Uiso 0.348(8) 1 calc R U P A 1
C8A C 0.5909(13) 0.1285(6) 0.2527(5) 0.027(2) Uani 0.652(8) 1 d D U P A 2
C9A C 0.6064(14) 0.1124(8) 0.2084(4) 0.030(2) Uani 0.652(8) 1 d D U P A 2
H9A H 0.579434 0.066739 0.195862 0.036 Uiso 0.652(8) 1 calc R U P A 2
C10A C 0.6610(12) 0.1619(5) 0.1817(3) 0.0301(18) Uani 0.652(8) 1 d D U P A 2
C11A C 0.6986(12) 0.2288(6) 0.2002(5) 0.031(2) Uani 0.652(8) 1 d D U P A 2
H11A H 0.733965 0.262803 0.181832 0.037 Uiso 0.652(8) 1 calc R U P A 2
C12A C 0.687(2) 0.2484(7) 0.2446(5) 0.0266(19) Uani 0.652(8) 1 d D U P A 2
C13A C 0.5369(9) 0.0742(6) 0.2831(5) 0.032(2) Uani 0.652(8) 1 d D U P A 2
H13A H 0.498125 0.103542 0.305291 0.038 Uiso 0.652(8) 1 calc R U P A 2
C14A C 0.4481(5) 0.0251(3) 0.2567(2) 0.0381(12) Uani 0.652(8) 1 d D U P A 2
H14D H 0.392655 0.056341 0.239087 0.057 Uiso 0.652(8) 1 calc R U P A 2
H14E H 0.409773 -0.004916 0.277807 0.057 Uiso 0.652(8) 1 calc R U P A 2
H14F H 0.485059 -0.007314 0.236492 0.057 Uiso 0.652(8) 1 calc R U P A 2
C15A C 0.6267(6) 0.0265(3) 0.3093(2) 0.0412(13) Uani 0.652(8) 1 d D U P A 2
H15D H 0.662280 -0.005553 0.288404 0.062 Uiso 0.652(8) 1 calc R U P A 2
H15E H 0.591290 -0.004080 0.331008 0.062 Uiso 0.652(8) 1 calc R U P A 2
H15F H 0.683987 0.058318 0.325318 0.062 Uiso 0.652(8) 1 calc R U P A 2
C16A C 0.6790(7) 0.1393(4) 0.1340(3) 0.0357(15) Uani 0.652(8) 1 d D U P A 2
H16A H 0.706253 0.183687 0.118362 0.043 Uiso 0.652(8) 1 calc R U P A 2
C17A C 0.5694(7) 0.1134(6) 0.1077(4) 0.0350(17) Uani 0.652(8) 1 d D U P A 2
H17D H 0.545938 0.066423 0.120113 0.053 Uiso 0.652(8) 1 calc R U P A 2
H17E H 0.581506 0.106597 0.076022 0.053 Uiso 0.652(8) 1 calc R U P A 2
H17F H 0.510460 0.150578 0.110030 0.053 Uiso 0.652(8) 1 calc R U P A 2
C18A C 0.7692(7) 0.0787(6) 0.1335(3) 0.057(2) Uani 0.652(8) 1 d D U P A 2
H18D H 0.841323 0.097320 0.147931 0.085 Uiso 0.652(8) 1 calc R U P A 2
H18E H 0.777720 0.064855 0.102365 0.085 Uiso 0.652(8) 1 calc R U P A 2
H18F H 0.746052 0.035378 0.149941 0.085 Uiso 0.652(8) 1 calc R U P A 2
C19A C 0.7287(11) 0.3234(7) 0.2622(5) 0.033(2) Uani 0.652(8) 1 d D U P A 2
H19A H 0.723984 0.324069 0.295391 0.039 Uiso 0.652(8) 1 calc R U P A 2
C20A C 0.6540(10) 0.3858(7) 0.2415(4) 0.050(2) Uani 0.652(8) 1 d D U P A 2
H20D H 0.654191 0.385053 0.208727 0.075 Uiso 0.652(8) 1 calc R U P A 2
H20E H 0.683193 0.433384 0.253256 0.075 Uiso 0.652(8) 1 calc R U P A 2
H20F H 0.576702 0.378957 0.249222 0.075 Uiso 0.652(8) 1 calc R U P A 2
C21A C 0.8523(11) 0.3371(8) 0.2544(8) 0.041(3) Uani 0.652(8) 1 d D U P A 2
H21D H 0.899346 0.296901 0.267920 0.062 Uiso 0.652(8) 1 calc R U P A 2
H21E H 0.877575 0.384181 0.268195 0.062 Uiso 0.652(8) 1 calc R U P A 2
H21F H 0.858975 0.339034 0.221992 0.062 Uiso 0.652(8) 1 calc R U P A 2
C23A C 0.8146(11) 0.1519(5) 0.4531(4) 0.036(2) Uani 0.652(8) 1 d D U P A 2
C24A C 0.8957(5) 0.1472(4) 0.4891(2) 0.0324(12) Uani 0.652(8) 1 d D U P A 2
H24A H 0.919896 0.099555 0.499376 0.039 Uiso 0.652(8) 1 calc R U P A 2
C25A C 0.9440(4) 0.2083(5) 0.51124(17) 0.0294(11) Uani 0.652(8) 1 d D U P A 2
C26A C 0.9115(4) 0.2782(4) 0.49495(18) 0.0295(11) Uani 0.652(8) 1 d D U P A 2
H26A H 0.944699 0.320825 0.509433 0.035 Uiso 0.652(8) 1 calc R U P A 2
C27A C 0.8297(7) 0.2870(4) 0.4571(3) 0.0283(14) Uani 0.652(8) 1 d D U P A 2
C28A C 0.7629(8) 0.0836(5) 0.4299(3) 0.0371(19) Uani 0.652(8) 1 d D U P A 2
H28A H 0.707321 0.100751 0.404671 0.044 Uiso 0.652(8) 1 calc R U P A 2
C29A C 0.8525(7) 0.0380(6) 0.4092(3) 0.049(2) Uani 0.652(8) 1 d D U P A 2
H29D H 0.890114 0.068900 0.388371 0.074 Uiso 0.652(8) 1 calc R U P A 2
H29E H 0.816518 -0.004201 0.392961 0.074 Uiso 0.652(8) 1 calc R U P A 2
H29F H 0.908346 0.020057 0.433161 0.074 Uiso 0.652(8) 1 calc R U P A 2
C30A C 0.6986(7) 0.0386(5) 0.4614(3) 0.0494(18) Uani 0.652(8) 1 d D U P A 2
H30D H 0.751135 0.019959 0.486251 0.074 Uiso 0.652(8) 1 calc R U P A 2
H30E H 0.661587 -0.003102 0.444988 0.074 Uiso 0.652(8) 1 calc R U P A 2
H30F H 0.641543 0.069818 0.473401 0.074 Uiso 0.652(8) 1 calc R U P A 2
C31A C 1.0306(3) 0.1999(3) 0.55198(15) 0.0367(12) Uani 0.652(8) 1 d D U P A 2
H31A H 1.054933 0.250274 0.562831 0.044 Uiso 0.652(8) 1 calc R U P A 2
C32A C 1.1342(5) 0.1574(4) 0.5405(2) 0.0420(14) Uani 0.652(8) 1 d D U P A 2
H32D H 1.189796 0.155155 0.566996 0.063 Uiso 0.652(8) 1 calc R U P A 2
H32E H 1.167434 0.182615 0.515970 0.063 Uiso 0.652(8) 1 calc R U P A 2
H32F H 1.112100 0.107170 0.531015 0.063 Uiso 0.652(8) 1 calc R U P A 2
C33A C 0.9807(14) 0.1579(10) 0.5913(5) 0.052(3) Uani 0.652(8) 1 d D U P A 2
H33D H 0.957426 0.108102 0.581227 0.077 Uiso 0.652(8) 1 calc R U P A 2
H33E H 0.915219 0.184917 0.600097 0.077 Uiso 0.652(8) 1 calc R U P A 2
H33F H 1.038340 0.154273 0.617071 0.077 Uiso 0.652(8) 1 calc R U P A 2
C34A C 0.8008(5) 0.3659(4) 0.4415(2) 0.0366(14) Uani 0.652(8) 1 d D U P A 2
H34A H 0.760950 0.362864 0.410401 0.044 Uiso 0.652(8) 1 calc R U P A 2
C35A C 0.9052(5) 0.4153(4) 0.4395(3) 0.0445(15) Uani 0.652(8) 1 d D U P A 2
H35D H 0.937533 0.427215 0.470132 0.067 Uiso 0.652(8) 1 calc R U P A 2
H35E H 0.883015 0.461105 0.423410 0.067 Uiso 0.652(8) 1 calc R U P A 2
H35F H 0.961411 0.389228 0.423712 0.067 Uiso 0.652(8) 1 calc R U P A 2
C36A C 0.7203(5) 0.4012(4) 0.4716(3) 0.0619(19) Uani 0.652(8) 1 d D U P A 2
H36D H 0.654643 0.368957 0.473118 0.093 Uiso 0.652(8) 1 calc R U P A 2
H36E H 0.695317 0.449239 0.459130 0.093 Uiso 0.652(8) 1 calc R U P A 2
H36F H 0.759053 0.408012 0.501822 0.093 Uiso 0.652(8) 1 calc R U P A 2
C43A C 0.29229(17) 0.40733(13) 0.30564(8) 0.0237(4) Uani 0.652(8) 1 d D U P A 2
C44A C 0.3034(16) 0.3862(10) 0.2611(4) 0.026(2) Uani 0.652(8) 1 d D U P A 2
C45A C 0.3434(14) 0.4385(8) 0.2324(6) 0.031(3) Uani 0.652(8) 1 d D U P A 2
H45A H 0.348410 0.426156 0.201769 0.038 Uiso 0.652(8) 1 calc R U P A 2
C46A C 0.3759(9) 0.5087(7) 0.2479(4) 0.034(2) Uani 0.652(8) 1 d D U P A 2
C47A C 0.3731(18) 0.5267(8) 0.2929(5) 0.033(3) Uani 0.652(8) 1 d D U P A 2
H47A H 0.401255 0.573174 0.303746 0.040 Uiso 0.652(8) 1 calc R U P A 2
C48A C 0.32926(19) 0.47713(14) 0.32242(8) 0.0268(5) Uani 0.652(8) 1 d D U P A 2
C49A C 0.2659(10) 0.3108(10) 0.2424(5) 0.026(3) Uani 0.652(8) 1 d D U P A 2
H49A H 0.259218 0.276415 0.268129 0.031 Uiso 0.652(8) 1 calc R U P A 2
C50A C 0.3508(2) 0.27794(15) 0.21236(9) 0.0310(5) Uani 0.652(8) 1 d D U P A 2
H50D H 0.359204 0.311522 0.187210 0.047 Uiso 0.652(8) 1 calc R U P A 2
H50E H 0.323118 0.229949 0.200693 0.047 Uiso 0.652(8) 1 calc R U P A 2
H50F H 0.424033 0.271417 0.230087 0.047 Uiso 0.652(8) 1 calc R U P A 2
C51A C 0.1504(9) 0.3167(7) 0.2149(6) 0.038(3) Uani 0.652(8) 1 d D U P A 2
H51D H 0.093734 0.331840 0.234681 0.057 Uiso 0.652(8) 1 calc R U P A 2
H51E H 0.129495 0.268567 0.201539 0.057 Uiso 0.652(8) 1 calc R U P A 2
H51F H 0.153905 0.353473 0.191062 0.057 Uiso 0.652(8) 1 calc R U P A 2
C52A C 0.4170(8) 0.5676(4) 0.2169(3) 0.0491(17) Uani 0.652(8) 1 d D U P A 2
H52A H 0.416823 0.545699 0.186166 0.059 Uiso 0.652(8) 1 calc R U P A 2
C53A C 0.5367(8) 0.5925(6) 0.2325(5) 0.095(4) Uani 0.652(8) 1 d D U P A 2
H53D H 0.537637 0.617212 0.261753 0.143 Uiso 0.652(8) 1 calc R U P A 2
H53E H 0.562647 0.627018 0.210519 0.143 Uiso 0.652(8) 1 calc R U P A 2
H53F H 0.586773 0.549454 0.235407 0.143 Uiso 0.652(8) 1 calc R U P A 2
C54A C 0.3377(8) 0.6340(4) 0.2137(3) 0.0576(18) Uani 0.652(8) 1 d D U P A 2
H54D H 0.260886 0.617675 0.203370 0.086 Uiso 0.652(8) 1 calc R U P A 2
H54E H 0.362882 0.669887 0.192288 0.086 Uiso 0.652(8) 1 calc R U P A 2
H54F H 0.338309 0.657177 0.243343 0.086 Uiso 0.652(8) 1 calc R U P A 2
C55A C 0.3130(9) 0.4995(8) 0.3703(4) 0.029(2) Uani 0.652(8) 1 d D U P A 2
H55A H 0.315608 0.453476 0.388924 0.035 Uiso 0.652(8) 1 calc R U P A 2
C56A C 0.4057(7) 0.5514(5) 0.3913(3) 0.0448(18) Uani 0.652(8) 1 d D U P A 2
H56D H 0.479861 0.530005 0.387838 0.067 Uiso 0.652(8) 1 calc R U P A 2
H56E H 0.397489 0.557851 0.423376 0.067 Uiso 0.652(8) 1 calc R U P A 2
H56F H 0.398906 0.599483 0.376211 0.067 Uiso 0.652(8) 1 calc R U P A 2
C57A C 0.1968(5) 0.5346(5) 0.3721(2) 0.0476(15) Uani 0.652(8) 1 d D U P A 2
H57D H 0.191576 0.579735 0.353877 0.071 Uiso 0.652(8) 1 calc R U P A 2
H57E H 0.186194 0.546806 0.403289 0.071 Uiso 0.652(8) 1 calc R U P A 2
H57F H 0.138258 0.499683 0.360187 0.071 Uiso 0.652(8) 1 calc R U P A 2

loop_
_atom_site_aniso_label
_atom_site_aniso_U_11
_atom_site_aniso_U_22
_atom_site_aniso_U_33
_atom_site_aniso_U_23
_atom_site_aniso_U_13
_atom_site_aniso_U_12
N1 0.0177(8) 0.0300(11) 0.0367(12) -0.0014(8) 0.0033(8) 0.0020(7)
N2 0.0136(8) 0.0218(9) 0.0290(10) 0.0012(7) 0.0009(7) 0.0010(6)
C1 0.0176(9) 0.0200(10) 0.0317(12) 0.0003(8) 0.0025(8) 0.0002(7)
C2 0.0184(9) 0.0212(10) 0.0284(11) 0.0001(8) 0.0017(8) -0.0013(8)
C3 0.0176(9) 0.0235(11) 0.0281(11) 0.0005(8) 0.0000(8) 0.0002(8)
C4 0.0167(9) 0.0238(11) 0.0286(11) 0.0017(8) 0.0016(8) 0.0022(8)
C5 0.0193(9) 0.0287(12) 0.0273(11) 0.0036(8) 0.0017(8) 0.0035(8)
C6 0.0190(9) 0.0266(11) 0.0291(12) 0.0015(8) 0.0007(8) 0.0025(8)
C7 0.0160(9) 0.0333(12) 0.0296(12) 0.0000(9) 0.0012(8) 0.0009(8)
C22 0.0170(9) 0.0504(16) 0.0310(13) 0.0018(10) 0.0008(9) 0.0080(9)
C37 0.0138(9) 0.0231(10) 0.0221(10) -0.0026(8) -0.0010(7) -0.0003(7)
C38 0.0179(9) 0.0262(11) 0.0234(11) 0.0004(8) -0.0005(8) 0.0013(8)
C39 0.0175(10) 0.0425(14) 0.0268(12) 0.0039(10) -0.0033(8) 0.0034(9)
C40 0.0142(9) 0.0464(15) 0.0327(13) 0.0039(10) -0.0010(8) -0.0004(9)
C41 0.0177(10) 0.0373(13) 0.0269(12) 0.0027(9) 0.0020(8) -0.0030(8)
C42 0.0160(9) 0.0260(11) 0.0230(11) -0.0009(8) -0.0003(7) 0.0003(7)
C58 0.0154(8) 0.0293(12) 0.0250(11) 0.0043(8) 0.0022(8) -0.0008(8)
C59 0.0218(10) 0.0287(12) 0.0307(12) 0.0079(9) 0.0032(8) -0.0019(8)
C60 0.0235(10) 0.0343(13) 0.0372(14) 0.0127(10) 0.0019(9) -0.0008(9)
C61 0.0206(10) 0.0483(16) 0.0323(13) 0.0161(11) -0.0017(9) -0.0019(10)
C62 0.0227(10) 0.0440(15) 0.0262(12) 0.0059(10) -0.0022(9) -0.0061(9)
C63 0.0188(9) 0.0339(13) 0.0237(11) 0.0037(9) 0.0015(8) -0.0026(8)
C64 0.0362(12) 0.0267(12) 0.0371(14) 0.0053(10) 0.0018(10) -0.0033(10)
C65 0.0635(19) 0.0310(15) 0.0487(18) 0.0005(12) 0.0026(14) 0.0085(13)
C66 0.0539(17) 0.0485(19) 0.0517(19) -0.0005(14) 0.0005(14) -0.0245(15)
C67 0.0284(12) 0.066(2) 0.0411(16) 0.0246(14) -0.0082(11) -0.0017(12)
C68 0.0267(13) 0.104(3) 0.057(2) 0.034(2) -0.0132(13) -0.0063(16)
C69 0.0399(15) 0.101(3) 0.0371(17) 0.0294(18) -0.0086(13) -0.0083(17)
C70 0.0336(12) 0.0326(13) 0.0254(12) -0.0029(9) 0.0016(9) -0.0023(10)
C71 0.0396(16) 0.0414(19) 0.109(3) -0.0253(19) 0.0037(18) -0.0077(14)
C72 0.0466(17) 0.052(2) 0.086(3) 0.0063(18) 0.0288(18) 0.0141(15)
C8 0.026(9) 0.043(7) 0.025(7) -0.005(5) 0.004(6) 0.001(6)
C9 0.039(8) 0.052(10) 0.031(8) -0.005(6) 0.010(7) 0.008(7)
C10 0.032(6) 0.055(10) 0.038(6) -0.007(7) 0.011(5) 0.006(8)
C11 0.030(6) 0.062(11) 0.029(6) -0.003(7) 0.016(4) 0.004(8)
C12 0.017(5) 0.042(9) 0.032(7) -0.003(5) 0.006(5) -0.001(7)
C13 0.042(8) 0.030(8) 0.037(9) 0.010(7) 0.005(6) -0.007(5)
C14 0.058(8) 0.085(12) 0.065(8) 0.019(8) -0.010(7) -0.037(8)
C15 0.101(14) 0.057(11) 0.130(19) 0.030(11) 0.033(12) 0.030(10)
C16 0.053(7) 0.093(13) 0.041(7) -0.013(8) 0.015(5) 0.015(9)
C17 0.070(9) 0.078(17) 0.034(7) -0.002(10) 0.002(5) 0.009(8)
C18 0.086(12) 0.17(2) 0.043(9) -0.016(12) 0.014(7) 0.073(15)
C19 0.031(6) 0.043(8) 0.032(8) 0.006(7) 0.005(5) -0.006(5)
C20 0.038(7) 0.042(10) 0.086(14) 0.015(8) -0.004(8) -0.014(6)
C21 0.027(6) 0.058(16) 0.047(9) 0.018(11) 0.001(5) -0.021(7)
C23 0.011(5) 0.053(6) 0.022(6) 0.014(5) -0.001(4) 0.009(5)
C24 0.022(4) 0.030(5) 0.036(5) 0.010(4) 0.001(3) 0.001(4)
C25 0.027(4) 0.033(6) 0.031(4) 0.005(4) -0.002(3) 0.003(4)
C26 0.024(4) 0.031(6) 0.033(4) 0.001(4) -0.007(3) 0.005(5)
C27 0.024(4) 0.046(6) 0.020(5) 0.003(4) 0.001(4) 0.016(5)
C28 0.023(5) 0.036(6) 0.043(8) 0.013(5) 0.003(5) 0.005(4)
C29 0.034(6) 0.033(7) 0.059(9) 0.007(6) 0.007(6) 0.013(5)
C30 0.036(5) 0.047(7) 0.058(8) 0.015(6) 0.005(5) -0.004(5)
C31 0.029(4) 0.050(6) 0.048(5) 0.016(4) -0.009(3) 0.007(3)
C32 0.023(4) 0.070(9) 0.062(8) 0.022(7) -0.006(4) 0.006(5)
C33 0.025(7) 0.16(3) 0.032(8) 0.029(10) -0.010(5) 0.008(10)
C34 0.028(4) 0.034(6) 0.038(6) -0.009(4) -0.015(4) 0.012(4)
C35 0.047(5) 0.030(6) 0.059(8) -0.004(5) 0.006(5) 0.006(4)
C36 0.055(6) 0.048(7) 0.078(8) -0.011(6) 0.020(5) 0.011(5)
C43 0.0171(9) 0.0279(11) 0.0254(11) 0.0037(8) -0.0013(8) 0.0046(8)
C44 0.024(8) 0.025(7) 0.017(6) 0.004(5) -0.004(5) 0.003(6)
C45 0.025(8) 0.033(6) 0.016(5) 0.003(3) -0.003(5) -0.008(5)
C46 0.026(8) 0.031(5) 0.029(4) 0.002(3) -0.004(5) -0.011(5)
C47 0.043(9) 0.035(10) 0.028(6) 0.000(6) -0.004(6) -0.006(8)
C48 0.0235(10) 0.0283(12) 0.0280(12) 0.0028(9) -0.0007(8) 0.0045(8)
C49 0.024(6) 0.028(8) 0.016(5) 0.008(5) 0.004(4) 0.001(4)
C50 0.0303(11) 0.0345(13) 0.0284(12) -0.0036(9) 0.0031(9) 0.0013(9)
C51 0.018(4) 0.029(7) 0.026(8) 0.010(5) -0.007(4) -0.006(3)
C52 0.041(6) 0.039(5) 0.035(5) 0.006(3) 0.000(5) -0.017(5)
C53 0.045(7) 0.078(10) 0.049(6) 0.006(5) 0.007(5) -0.043(7)
C54 0.086(10) 0.049(7) 0.057(8) 0.028(6) -0.001(8) -0.002(7)
C55 0.038(9) 0.030(8) 0.029(7) 0.004(5) 0.004(6) -0.006(6)
C56 0.048(6) 0.049(9) 0.046(7) -0.012(7) -0.008(5) -0.002(6)
C57 0.069(8) 0.089(11) 0.040(6) -0.023(7) -0.006(6) 0.039(8)
C8A 0.020(4) 0.032(3) 0.030(4) -0.004(3) 0.002(3) 0.003(3)
C9A 0.028(3) 0.037(4) 0.023(3) -0.004(3) 0.000(3) 0.001(3)
C10A 0.025(3) 0.040(5) 0.025(2) 0.000(3) 0.0039(18) 0.004(4)
C11A 0.021(3) 0.039(4) 0.033(4) 0.000(3) 0.004(2) -0.004(3)
C12A 0.021(3) 0.031(4) 0.028(4) -0.001(2) 0.003(3) -0.001(3)
C13A 0.029(3) 0.028(4) 0.039(5) -0.017(3) 0.006(3) -0.005(2)
C14A 0.033(3) 0.033(3) 0.048(3) -0.008(2) 0.004(2) -0.0105(19)
C15A 0.048(3) 0.031(3) 0.044(3) 0.003(2) -0.003(2) -0.005(2)
C16A 0.026(2) 0.054(4) 0.028(2) -0.005(3) 0.0068(17) -0.001(3)
C17A 0.029(2) 0.051(5) 0.025(3) -0.002(3) 0.0051(18) -0.002(2)
C18A 0.038(3) 0.102(6) 0.031(4) -0.013(4) 0.001(2) 0.025(3)
C19A 0.029(3) 0.031(3) 0.038(5) -0.001(3) 0.001(3) -0.010(2)
C20A 0.037(3) 0.033(3) 0.078(7) -0.004(3) -0.002(4) 0.002(2)
C21A 0.031(3) 0.036(5) 0.053(4) 0.007(4) -0.007(2) -0.009(3)
C23A 0.020(3) 0.046(3) 0.040(5) 0.008(3) -0.005(3) -0.004(2)
C24A 0.024(2) 0.030(3) 0.042(3) 0.007(3) -0.005(2) -0.001(2)
C25A 0.0200(19) 0.032(3) 0.035(2) 0.003(2) -0.0022(16) 0.002(2)
C26A 0.0228(19) 0.031(3) 0.034(2) -0.002(2) -0.0035(15) 0.003(2)
C27A 0.020(2) 0.040(3) 0.024(3) 0.002(2) -0.003(2) 0.005(2)
C28A 0.027(3) 0.031(3) 0.051(5) 0.012(3) -0.011(3) 0.000(2)
C29A 0.038(3) 0.031(3) 0.075(6) -0.003(4) -0.010(3) 0.005(2)
C30A 0.048(3) 0.042(4) 0.056(4) 0.013(3) -0.005(3) -0.015(3)
C31A 0.0255(19) 0.048(3) 0.034(2) 0.0069(18) -0.0083(15) -0.0001(17)
C32A 0.023(2) 0.053(4) 0.048(3) 0.017(3) -0.0048(18) 0.002(2)
C33A 0.033(5) 0.082(6) 0.038(4) 0.015(3) -0.003(4) 0.005(4)
C34A 0.033(2) 0.028(3) 0.045(4) -0.005(2) -0.011(2) 0.006(2)
C35A 0.044(3) 0.029(3) 0.060(4) 0.002(2) 0.002(3) 0.000(2)
C36A 0.039(3) 0.043(3) 0.106(6) -0.013(4) 0.019(3) 0.006(2)
C43A 0.0171(9) 0.0279(11) 0.0254(11) 0.0037(8) -0.0013(8) 0.0046(8)
C44A 0.023(4) 0.026(4) 0.029(4) 0.004(3) 0.005(3) 0.003(3)
C45A 0.037(7) 0.028(4) 0.030(5) 0.003(3) 0.007(4) 0.004(3)
C46A 0.039(6) 0.027(3) 0.039(4) 0.009(3) 0.012(4) -0.002(3)
C47A 0.045(6) 0.017(4) 0.038(5) 0.004(3) 0.006(4) 0.005(3)
C48A 0.0235(10) 0.0283(12) 0.0280(12) 0.0028(9) -0.0007(8) 0.0045(8)
C49A 0.026(4) 0.023(4) 0.027(5) 0.001(4) 0.001(3) 0.000(2)
C50A 0.0303(11) 0.0345(13) 0.0284(12) -0.0036(9) 0.0031(9) 0.0013(9)
C51A 0.035(3) 0.044(6) 0.033(5) 0.010(4) 0.000(2) 0.000(3)
C52A 0.070(5) 0.033(3) 0.048(4) 0.012(2) 0.026(4) -0.003(3)
C53A 0.060(6) 0.080(6) 0.150(11) 0.062(7) 0.039(6) -0.013(5)
C54A 0.094(5) 0.034(3) 0.046(3) 0.020(2) 0.009(4) 0.004(4)
C55A 0.027(4) 0.029(4) 0.029(4) -0.003(3) -0.003(3) 0.002(3)
C56A 0.044(3) 0.051(5) 0.039(4) -0.014(4) 0.004(3) -0.013(3)
C57A 0.039(3) 0.061(4) 0.042(3) -0.016(3) 0.000(2) 0.014(2)

loop_
_atom_type_symbol
_atom_type_description
_atom_type_scat_dispersion_real
_atom_type_scat_dispersion_imag
_atom_type_scat_source
C C 0.0181 0.0091 'International Tables Vol C Tables 4.2.6.8 and 6.1.1.4'
H H 0.0000 0.0000 'International Tables Vol C Tables 4.2.6.8 and 6.1.1.4'
N N 0.0311 0.0180 'International Tables Vol C Tables 4.2.6.8 and 6.1.1.4'

loop_
_geom_angle_atom_site_label_1
_geom_angle_atom_site_label_2
_geom_angle_atom_site_label_3
_geom_angle
_geom_angle_site_symmetry_1
_geom_angle_site_symmetry_3
_geom_angle_publ_flag
H1A N1 H1B 133(6) . . ?
C1 N1 H1A 108(4) . . ?
C1 N1 H1B 119(4) . . ?
C4 N2 H2 111(2) . . ?
C37 N2 H2 111.6(19) . . ?
C37 N2 C4 116.19(18) . . ?
N1 C1 C2 121.0(2) . . ?
N1 C1 C6 121.4(2) . . ?
C6 C1 C2 117.60(19) . . ?
C1 C2 C7 119.48(19) . . ?
C3 C2 C1 119.8(2) . . ?
C3 C2 C7 120.7(2) . . ?
C2 C3 H3 117.8 . . ?
C2 C3 C4 124.5(2) . . ?
C4 C3 H3 117.8 . . ?
N2 C4 C3 112.42(19) . . ?
N2 C4 H4 105.9 . . ?
N2 C4 C5 112.20(19) . . ?
C3 C4 H4 105.9 . . ?
C3 C4 C5 113.68(19) . . ?
C5 C4 H4 105.9 . . ?
C4 C5 H5 118.3 . . ?
C6 C5 C4 123.4(2) . . ?
C6 C5 H5 118.3 . . ?
C1 C6 C22 118.3(2) . . ?
C5 C6 C1 120.9(2) . . ?
C5 C6 C22 120.8(2) . . ?
C8 C7 C2 115.9(12) . . ?
C12 C7 C2 127.2(11) . . ?
C12 C7 C8 116.8(16) . . ?
C8A C7 C2 120.9(6) . . ?
C8A C7 C12A 121.8(8) . . ?
C12A C7 C2 117.3(6) . . ?
C6 C22 C23 110.4(6) . . ?
C27 C22 C6 131.1(6) . . ?
C27 C22 C23 118.0(8) . . ?
C23A C22 C6 123.7(4) . . ?
C23A C22 C27A 120.1(5) . . ?
C27A C22 C6 116.2(3) . . ?
C38 C37 N2 120.3(2) . . ?
C38 C37 C42 120.53(18) . . ?
C42 C37 N2 118.92(19) . . ?
C37 C38 C43 122.16(18) . . ?
C37 C38 C43A 122.16(18) . . ?
C39 C38 C37 118.6(2) . . ?
C39 C38 C43 119.2(2) . . ?
C39 C38 C43A 119.2(2) . . ?
C38 C39 H39 119.3 . . ?
C40 C39 C38 121.4(2) . . ?
C40 C39 H39 119.3 . . ?
C39 C40 H40 120.1 . . ?
C39 C40 C41 119.7(2) . . ?
C41 C40 H40 120.1 . . ?
C40 C41 H41 119.6 . . ?
C40 C41 C42 120.8(2) . . ?
C42 C41 H41 119.6 . . ?
C37 C42 C58 120.60(18) . . ?
C41 C42 C37 118.8(2) . . ?
C41 C42 C58 120.4(2) . . ?
C59 C58 C42 122.0(2) . . ?
C59 C58 C63 120.0(2) . . ?
C63 C58 C42 118.0(2) . . ?
C58 C59 C64 121.5(2) . . ?
C60 C59 C58 119.2(2) . . ?
C60 C59 C64 119.3(2) . . ?
C59 C60 H60 119.1 . . ?
C61 C60 C59 121.8(3) . . ?
C61 C60 H60 119.1 . . ?
C60 C61 C67 120.4(3) . . ?
C62 C61 C60 118.1(2) . . ?
C62 C61 C67 121.5(3) . . ?
C61 C62 H62 118.8 . . ?
C61 C62 C63 122.3(2) . . ?
C63 C62 H62 118.8 . . ?
C58 C63 C70 121.3(2) . . ?
C62 C63 C58 118.6(2) . . ?
C62 C63 C70 120.0(2) . . ?
C59 C64 H64 107.4 . . ?
C59 C64 C65 113.0(2) . . ?
C59 C64 C66 110.8(2) . . ?
C65 C64 H64 107.4 . . ?
C66 C64 H64 107.4 . . ?
C66 C64 C65 110.6(3) . . ?
C64 C65 H65A 109.5 . . ?
C64 C65 H65B 109.5 . . ?
C64 C65 H65C 109.5 . . ?
H65A C65 H65B 109.5 . . ?
H65A C65 H65C 109.5 . . ?
H65B C65 H65C 109.5 . . ?
C64 C66 H66A 109.5 . . ?
C64 C66 H66B 109.5 . . ?
C64 C66 H66C 109.5 . . ?
H66A C66 H66B 109.5 . . ?
H66A C66 H66C 109.5 . . ?
H66B C66 H66C 109.5 . . ?
C61 C67 H67 107.8 . . ?
C61 C67 C68 111.3(2) . . ?
C61 C67 C69 111.4(3) . . ?
C68 C67 H67 107.8 . . ?
C69 C67 H67 107.8 . . ?
C69 C67 C68 110.5(3) . . ?
C67 C68 H68A 109.5 . . ?
C67 C68 H68B 109.5 . . ?
C67 C68 H68C 109.5 . . ?
H68A C68 H68B 109.5 . . ?
H68A C68 H68C 109.5 . . ?
H68B C68 H68C 109.5 . . ?
C67 C69 H69A 109.5 . . ?
C67 C69 H69B 109.5 . . ?
C67 C69 H69C 109.5 . . ?
H69A C69 H69B 109.5 . . ?
H69A C69 H69C 109.5 . . ?
H69B C69 H69C 109.5 . . ?
C63 C70 H70 107.4 . . ?
C63 C70 C72 109.3(2) . . ?
C71 C70 C63 113.7(2) . . ?
C71 C70 H70 107.4 . . ?
C71 C70 C72 111.3(3) . . ?
C72 C70 H70 107.4 . . ?
C70 C71 H71A 109.5 . . ?
C70 C71 H71B 109.5 . . ?
C70 C71 H71C 109.5 . . ?
H71A C71 H71B 109.5 . . ?
H71A C71 H71C 109.5 . . ?
H71B C71 H71C 109.5 . . ?
C70 C72 H72A 109.5 . . ?
C70 C72 H72B 109.5 . . ?
C70 C72 H72C 109.5 . . ?
H72A C72 H72B 109.5 . . ?
H72A C72 H72C 109.5 . . ?
H72B C72 H72C 109.5 . . ?
C7 C8 C13 127(2) . . ?
C9 C8 C7 119(2) . . ?
C9 C8 C13 114(2) . . ?
C8 C9 H9 118.0 . . ?
C10 C9 C8 124(3) . . ?
C10 C9 H9 118.0 . . ?
C9 C10 C16 123(2) . . ?
C11 C10 C9 116(2) . . ?
C11 C10 C16 120.5(19) . . ?
C10 C11 H11 119.4 . . ?
C10 C11 C12 121(2) . . ?
C12 C11 H11 119.4 . . ?
C7 C12 C19 116.6(18) . . ?
C11 C12 C7 123(2) . . ?
C11 C12 C19 120.8(18) . . ?
C8 C13 H13 106.3 . . ?
C8 C13 C14 116.4(18) . . ?
C8 C13 C15 110(2) . . ?
C14 C13 H13 106.3 . . ?
C14 C13 C15 110.9(15) . . ?
C15 C13 H13 106.3 . . ?
C13 C14 H14A 109.5 . . ?
C13 C14 H14B 109.5 . . ?
C13 C14 H14C 109.5 . . ?
H14A C14 H14B 109.5 . . ?
H14A C14 H14C 109.5 . . ?
H14B C14 H14C 109.5 . . ?
C13 C15 H15A 109.5 . . ?
C13 C15 H15B 109.5 . . ?
C13 C15 H15C 109.5 . . ?
H15A C15 H15B 109.5 . . ?
H15A C15 H15C 109.5 . . ?
H15B C15 H15C 109.5 . . ?
C10 C16 H16 108.7 . . ?
C17 C16 C10 111(2) . . ?
C17 C16 H16 108.7 . . ?
C18 C16 C10 109.3(16) . . ?
C18 C16 H16 108.7 . . ?
C18 C16 C17 110.8(15) . . ?
C16 C17 H17A 109.5 . . ?
C16 C17 H17B 109.5 . . ?
C16 C17 H17C 109.5 . . ?
H17A C17 H17B 109.5 . . ?
H17A C17 H17C 109.5 . . ?
H17B C17 H17C 109.5 . . ?
C16 C18 H18A 109.5 . . ?
C16 C18 H18B 109.5 . . ?
C16 C18 H18C 109.5 . . ?
H18A C18 H18B 109.5 . . ?
H18A C18 H18C 109.5 . . ?
H18B C18 H18C 109.5 . . ?
C12 C19 H19 107.6 . . ?
C12 C19 C20 111(2) . . ?
C12 C19 C21 111(2) . . ?
C20 C19 H19 107.6 . . ?
C20 C19 C21 111.1(16) . . ?
C21 C19 H19 107.6 . . ?
C19 C20 H20A 109.5 . . ?
C19 C20 H20B 109.5 . . ?
C19 C20 H20C 109.5 . . ?
H20A C20 H20B 109.5 . . ?
H20A C20 H20C 109.5 . . ?
H20B C20 H20C 109.5 . . ?
C19 C21 H21A 109.5 . . ?
C19 C21 H21B 109.5 . . ?
C19 C21 H21C 109.5 . . ?
H21A C21 H21B 109.5 . . ?
H21A C21 H21C 109.5 . . ?
H21B C21 H21C 109.5 . . ?
C22 C23 C28 128.1(11) . . ?
C24 C23 C22 118.4(11) . . ?
C24 C23 C28 113.5(11) . . ?
C23 C24 H24 120.3 . . ?
C25 C24 C23 119.3(10) . . ?
C25 C24 H24 120.3 . . ?
C24 C25 C26 118.5(8) . . ?
C24 C25 C31 118.5(10) . . ?
C26 C25 C31 122.9(11) . . ?
C25 C26 H26 118.0 . . ?
C27 C26 C25 123.9(10) . . ?
C27 C26 H26 118.0 . . ?
C22 C27 C26 121.6(11) . . ?
C22 C27 C34 114.1(9) . . ?
C26 C27 C34 124.2(11) . . ?
C23 C28 H28 106.7 . . ?
C23 C28 C30 114.4(13) . . ?
C29 C28 C23 113.3(13) . . ?
C29 C28 H28 106.7 . . ?
C29 C28 C30 108.5(12) . . ?
C30 C28 H28 106.7 . . ?
C28 C29 H29A 109.5 . . ?
C28 C29 H29B 109.5 . . ?
C28 C29 H29C 109.5 . . ?
H29A C29 H29B 109.5 . . ?
H29A C29 H29C 109.5 . . ?
H29B C29 H29C 109.5 . . ?
C28 C30 H30A 109.5 . . ?
C28 C30 H30B 109.5 . . ?
C28 C30 H30C 109.5 . . ?
H30A C30 H30B 109.5 . . ?
H30A C30 H30C 109.5 . . ?
H30B C30 H30C 109.5 . . ?
C25 C31 H31 110.5 . . ?
C25 C31 C32 111.4(9) . . ?
C25 C31 C33 106.2(17) . . ?
C32 C31 H31 110.5 . . ?
C32 C31 C33 107.5(14) . . ?
C33 C31 H31 110.5 . . ?
C31 C32 H32A 109.5 . . ?
C31 C32 H32B 109.5 . . ?
C31 C32 H32C 109.5 . . ?
H32A C32 H32B 109.5 . . ?
H32A C32 H32C 109.5 . . ?
H32B C32 H32C 109.5 . . ?
C31 C33 H33A 109.5 . . ?
C31 C33 H33B 109.5 . . ?
C31 C33 H33C 109.5 . . ?
H33A C33 H33B 109.5 . . ?
H33A C33 H33C 109.5 . . ?
H33B C33 H33C 109.5 . . ?
C27 C34 H34 109.7 . . ?
C27 C34 C35 110.8(10) . . ?
C27 C34 C36 107.3(12) . . ?
C35 C34 H34 109.7 . . ?
C35 C34 C36 109.8(9) . . ?
C36 C34 H34 109.7 . . ?
C34 C35 H35A 109.5 . . ?
C34 C35 H35B 109.5 . . ?
C34 C35 H35C 109.5 . . ?
H35A C35 H35B 109.5 . . ?
H35A C35 H35C 109.5 . . ?
H35B C35 H35C 109.5 . . ?
C34 C36 H36A 109.5 . . ?
C34 C36 H36B 109.5 . . ?
C34 C36 H36C 109.5 . . ?
H36A C36 H36B 109.5 . . ?
H36A C36 H36C 109.5 . . ?
H36B C36 H36C 109.5 . . ?
C44 C43 C38 123.7(13) . . ?
C44 C43 C48 117.0(13) . . ?
C48 C43 C38 119.2(2) . . ?
C43 C44 C49 120.7(19) . . ?
C45 C44 C43 120(3) . . ?
C45 C44 C49 119(2) . . ?
C44 C45 H45 117.5 . . ?
C46 C45 C44 125(3) . . ?
C46 C45 H45 117.5 . . ?
C45 C46 C47 113(2) . . ?
C45 C46 C52 121(2) . . ?
C47 C46 C52 125.4(17) . . ?
C46 C47 H47 117.5 . . ?
C46 C47 C48 125(2) . . ?
C48 C47 H47 117.5 . . ?
C43 C48 C55 124.5(13) . . ?
C47 C48 C43 119.6(14) . . ?
C47 C48 C55 115.8(18) . . ?
C44 C49 H49 106.8 . . ?
C44 C49 C50 116(2) . . ?
C44 C49 C51 111(2) . . ?
C50 C49 H49 106.8 . . ?
C51 C49 H49 106.8 . . ?
C51 C49 C50 109.1(15) . . ?
C49 C50 H50A 109.5 . . ?
C49 C50 H50B 109.5 . . ?
C49 C50 H50C 109.5 . . ?
H50A C50 H50B 109.5 . . ?
H50A C50 H50C 109.5 . . ?
H50B C50 H50C 109.5 . . ?
C49 C51 H51A 109.5 . . ?
C49 C51 H51B 109.5 . . ?
C49 C51 H51C 109.5 . . ?
H51A C51 H51B 109.5 . . ?
H51A C51 H51C 109.5 . . ?
H51B C51 H51C 109.5 . . ?
C46 C52 H52 108.1 . . ?
C46 C52 C54 108.8(14) . . ?
C53 C52 C46 113.2(11) . . ?
C53 C52 H52 108.1 . . ?
C53 C52 C54 110.3(10) . . ?
C54 C52 H52 108.1 . . ?
C52 C53 H53A 109.5 . . ?
C52 C53 H53B 109.5 . . ?
C52 C53 H53C 109.5 . . ?
H53A C53 H53B 109.5 . . ?
H53A C53 H53C 109.5 . . ?
H53B C53 H53C 109.5 . . ?
C52 C54 H54A 109.5 . . ?
C52 C54 H54B 109.5 . . ?
C52 C54 H54C 109.5 . . ?
H54A C54 H54B 109.5 . . ?
H54A C54 H54C 109.5 . . ?
H54B C54 H54C 109.5 . . ?
C48 C55 H55 107.1 . . ?
C48 C55 C56 113.1(17) . . ?
C48 C55 C57 111.8(15) . . ?
C56 C55 H55 107.1 . . ?
C57 C55 H55 107.1 . . ?
C57 C55 C56 110.3(15) . . ?
C55 C56 H56A 109.5 . . ?
C55 C56 H56B 109.5 . . ?
C55 C56 H56C 109.5 . . ?
H56A C56 H56B 109.5 . . ?
H56A C56 H56C 109.5 . . ?
H56B C56 H56C 109.5 . . ?
C55 C57 H57A 109.5 . . ?
C55 C57 H57B 109.5 . . ?
C55 C57 H57C 109.5 . . ?
H57A C57 H57B 109.5 . . ?
H57A C57 H57C 109.5 . . ?
H57B C57 H57C 109.5 . . ?
C7 C8A C13A 119.2(10) . . ?
C9A C8A C7 118.2(11) . . ?
C9A C8A C13A 122.6(9) . . ?
C8A C9A H9A 119.2 . . ?
C8A C9A C10A 121.6(12) . . ?
C10A C9A H9A 119.2 . . ?
C9A C10A C16A 118.8(9) . . ?
C11A C10A C9A 118.8(10) . . ?
C11A C10A C16A 122.4(9) . . ?
C10A C11A H11A 118.7 . . ?
C10A C11A C12A 122.6(11) . . ?
C12A C11A H11A 118.7 . . ?
C7 C12A C19A 123.4(10) . . ?
C11A C12A C7 117.1(10) . . ?
C11A C12A C19A 119.5(9) . . ?
C8A C13A H13A 107.8 . . ?
C8A C13A C14A 112.2(9) . . ?
C8A C13A C15A 110.8(9) . . ?
C14A C13A H13A 107.8 . . ?
C15A C13A H13A 107.8 . . ?
C15A C13A C14A 110.2(7) . . ?
C13A C14A H14D 109.5 . . ?
C13A C14A H14E 109.5 . . ?
C13A C14A H14F 109.5 . . ?
H14D C14A H14E 109.5 . . ?
H14D C14A H14F 109.5 . . ?
H14E C14A H14F 109.5 . . ?
C13A C15A H15D 109.5 . . ?
C13A C15A H15E 109.5 . . ?
C13A C15A H15F 109.5 . . ?
H15D C15A H15E 109.5 . . ?
H15D C15A H15F 109.5 . . ?
H15E C15A H15F 109.5 . . ?
C10A C16A H16A 107.9 . . ?
C10A C16A C17A 111.7(9) . . ?
C10A C16A C18A 111.5(7) . . ?
C17A C16A H16A 107.9 . . ?
C17A C16A C18A 109.7(6) . . ?
C18A C16A H16A 107.9 . . ?
C16A C17A H17D 109.5 . . ?
C16A C17A H17E 109.5 . . ?
C16A C17A H17F 109.5 . . ?
H17D C17A H17E 109.5 . . ?
H17D C17A H17F 109.5 . . ?
H17E C17A H17F 109.5 . . ?
C16A C18A H18D 109.5 . . ?
C16A C18A H18E 109.5 . . ?
C16A C18A H18F 109.5 . . ?
H18D C18A H18E 109.5 . . ?
H18D C18A H18F 109.5 . . ?
H18E C18A H18F 109.5 . . ?
C12A C19A H19A 107.6 . . ?
C12A C19A C20A 111.2(11) . . ?
C12A C19A C21A 112.2(12) . . ?
C20A C19A H19A 107.6 . . ?
C20A C19A C21A 110.3(9) . . ?
C21A C19A H19A 107.6 . . ?
C19A C20A H20D 109.5 . . ?
C19A C20A H20E 109.5 . . ?
C19A C20A H20F 109.5 . . ?
H20D C20A H20E 109.5 . . ?
H20D C20A H20F 109.5 . . ?
H20E C20A H20F 109.5 . . ?
C19A C21A H21D 109.5 . . ?
C19A C21A H21E 109.5 . . ?
C19A C21A H21F 109.5 . . ?
H21D C21A H21E 109.5 . . ?
H21D C21A H21F 109.5 . . ?
H21E C21A H21F 109.5 . . ?
C22 C23A C24A 120.0(7) . . ?
C22 C23A C28A 118.0(7) . . ?
C24A C23A C28A 121.9(8) . . ?
C23A C24A H24A 118.3 . . ?
C23A C24A C25A 123.4(6) . . ?
C25A C24A H24A 118.3 . . ?
C24A C25A C26A 118.1(4) . . ?
C24A C25A C31A 121.2(6) . . ?
C26A C25A C31A 120.8(5) . . ?
C25A C26A H26A 119.3 . . ?
C25A C26A C27A 121.4(5) . . ?
C27A C26A H26A 119.3 . . ?
C22 C27A C34A 125.7(5) . . ?
C26A C27A C22 116.7(5) . . ?
C26A C27A C34A 117.5(5) . . ?
C23A C28A H28A 107.4 . . ?
C23A C28A C29A 110.9(8) . . ?
C29A C28A H28A 107.4 . . ?
C30A C28A C23A 111.2(8) . . ?
C30A C28A H28A 107.4 . . ?
C30A C28A C29A 112.4(8) . . ?
C28A C29A H29D 109.5 . . ?
C28A C29A H29E 109.5 . . ?
C28A C29A H29F 109.5 . . ?
H29D C29A H29E 109.5 . . ?
H29D C29A H29F 109.5 . . ?
H29E C29A H29F 109.5 . . ?
C28A C30A H30D 109.5 . . ?
C28A C30A H30E 109.5 . . ?
C28A C30A H30F 109.5 . . ?
H30D C30A H30E 109.5 . . ?
H30D C30A H30F 109.5 . . ?
H30E C30A H30F 109.5 . . ?
C25A C31A H31A 108.6 . . ?
C25A C31A C32A 111.6(5) . . ?
C25A C31A C33A 111.8(8) . . ?
C32A C31A H31A 108.6 . . ?
C32A C31A C33A 107.7(8) . . ?
C33A C31A H31A 108.6 . . ?
C31A C32A H32D 109.5 . . ?
C31A C32A H32E 109.5 . . ?
C31A C32A H32F 109.5 . . ?
H32D C32A H32E 109.5 . . ?
H32D C32A H32F 109.5 . . ?
H32E C32A H32F 109.5 . . ?
C31A C33A H33D 109.5 . . ?
C31A C33A H33E 109.5 . . ?
C31A C33A H33F 109.5 . . ?
H33D C33A H33E 109.5 . . ?
H33D C33A H33F 109.5 . . ?
H33E C33A H33F 109.5 . . ?
C27A C34A H34A 107.7 . . ?
C27A C34A C35A 113.4(5) . . ?
C35A C34A H34A 107.7 . . ?
C36A C34A C27A 110.3(6) . . ?
C36A C34A H34A 107.7 . . ?
C36A C34A C35A 109.9(5) . . ?
C34A C35A H35D 109.5 . . ?
C34A C35A H35E 109.5 . . ?
C34A C35A H35F 109.5 . . ?
H35D C35A H35E 109.5 . . ?
H35D C35A H35F 109.5 . . ?
H35E C35A H35F 109.5 . . ?
C34A C36A H36D 109.5 . . ?
C34A C36A H36E 109.5 . . ?
C34A C36A H36F 109.5 . . ?
H36D C36A H36E 109.5 . . ?
H36D C36A H36F 109.5 . . ?
H36E C36A H36F 109.5 . . ?
C44A C43A C38 119.1(8) . . ?
C44A C43A C48A 121.6(8) . . ?
C48A C43A C38 119.2(2) . . ?
C43A C44A C49A 122.7(11) . . ?
C45A C44A C43A 118.1(15) . . ?
C45A C44A C49A 119.1(13) . . ?
C44A C45A H45A 119.5 . . ?
C46A C45A C44A 120.9(16) . . ?
C46A C45A H45A 119.5 . . ?
C45A C46A C52A 122.0(12) . . ?
C47A C46A C45A 120.2(12) . . ?
C47A C46A C52A 117.8(9) . . ?
C46A C47A H47A 119.7 . . ?
C46A C47A C48A 120.7(11) . . ?
C48A C47A H47A 119.7 . . ?
C43A C48A C55A 120.5(7) . . ?
C47A C48A C43A 118.2(7) . . ?
C47A C48A C55A 121.1(9) . . ?
C44A C49A H49A 108.5 . . ?
C44A C49A C50A 112.0(11) . . ?
C44A C49A C51A 110.4(13) . . ?
C50A C49A H49A 108.5 . . ?
C51A C49A H49A 108.5 . . ?
C51A C49A C50A 108.8(9) . . ?
C49A C50A H50D 109.5 . . ?
C49A C50A H50E 109.5 . . ?
C49A C50A H50F 109.5 . . ?
H50D C50A H50E 109.5 . . ?
H50D C50A H50F 109.5 . . ?
H50E C50A H50F 109.5 . . ?
C49A C51A H51D 109.5 . . ?
C49A C51A H51E 109.5 . . ?
C49A C51A H51F 109.5 . . ?
H51D C51A H51E 109.5 . . ?
H51D C51A H51F 109.5 . . ?
H51E C51A H51F 109.5 . . ?
C46A C52A H52A 108.2 . . ?
C46A C52A C54A 110.7(7) . . ?
C53A C52A C46A 111.7(7) . . ?
C53A C52A H52A 108.2 . . ?
C53A C52A C54A 109.8(6) . . ?
C54A C52A H52A 108.2 . . ?
C52A C53A H53D 109.5 . . ?
C52A C53A H53E 109.5 . . ?
C52A C53A H53F 109.5 . . ?
H53D C53A H53E 109.5 . . ?
H53D C53A H53F 109.5 . . ?
H53E C53A H53F 109.5 . . ?
C52A C54A H54D 109.5 . . ?
C52A C54A H54E 109.5 . . ?
C52A C54A H54F 109.5 . . ?
H54D C54A H54E 109.5 . . ?
H54D C54A H54F 109.5 . . ?
H54E C54A H54F 109.5 . . ?
C48A C55A H55A 107.6 . . ?
C48A C55A C56A 113.1(10) . . ?
C48A C55A C57A 110.3(6) . . ?
C56A C55A H55A 107.6 . . ?
C57A C55A H55A 107.6 . . ?
C57A C55A C56A 110.3(8) . . ?
C55A C56A H56D 109.5 . . ?
C55A C56A H56E 109.5 . . ?
C55A C56A H56F 109.5 . . ?
H56D C56A H56E 109.5 . . ?
H56D C56A H56F 109.5 . . ?
H56E C56A H56F 109.5 . . ?
C55A C57A H57D 109.5 . . ?
C55A C57A H57E 109.5 . . ?
C55A C57A H57F 109.5 . . ?
H57D C57A H57E 109.5 . . ?
H57D C57A H57F 109.5 . . ?
H57E C57A H57F 109.5 . . ?

loop_
_geom_bond_atom_site_label_1
_geom_bond_atom_site_label_2
_geom_bond_distance
_geom_bond_site_symmetry_2
_geom_bond_publ_flag
N1 H1A 0.92(6) . ?
N1 H1B 0.92(6) . ?
N1 C1 1.288(3) . ?
N2 H2 0.90(4) . ?
N2 C4 1.479(3) . ?
N2 C37 1.418(2) . ?
C1 C2 1.488(3) . ?
C1 C6 1.479(3) . ?
C2 C3 1.342(3) . ?
C2 C7 1.490(3) . ?
C3 H3 0.9500 . ?
C3 C4 1.488(3) . ?
C4 H4 1.0000 . ?
C4 C5 1.498(3) . ?
C5 H5 0.9500 . ?
C5 C6 1.340(3) . ?
C6 C22 1.502(3) . ?
C7 C8 1.403(17) . ?
C7 C12 1.395(17) . ?
C7 C8A 1.412(9) . ?
C7 C12A 1.418(9) . ?
C22 C23 1.506(14) . ?
C22 C27 1.317(13) . ?
C22 C23A 1.361(9) . ?
C22 C27A 1.469(7) . ?
C37 C38 1.403(3) . ?
C37 C42 1.414(3) . ?
C38 C39 1.400(3) . ?
C38 C43 1.506(3) . ?
C38 C43A 1.506(3) . ?
C39 H39 0.9500 . ?
C39 C40 1.384(4) . ?
C40 H40 0.9500 . ?
C40 C41 1.387(4) . ?
C41 H41 0.9500 . ?
C41 C42 1.400(3) . ?
C42 C58 1.500(3) . ?
C58 C59 1.404(3) . ?
C58 C63 1.411(3) . ?
C59 C60 1.402(3) . ?
C59 C64 1.522(4) . ?
C60 H60 0.9500 . ?
C60 C61 1.392(4) . ?
C61 C62 1.387(4) . ?
C61 C67 1.520(3) . ?
C62 H62 0.9500 . ?
C62 C63 1.402(3) . ?
C63 C70 1.514(4) . ?
C64 H64 1.0000 . ?
C64 C65 1.535(4) . ?
C64 C66 1.534(4) . ?
C65 H65A 0.9800 . ?
C65 H65B 0.9800 . ?
C65 H65C 0.9800 . ?
C66 H66A 0.9800 . ?
C66 H66B 0.9800 . ?
C66 H66C 0.9800 . ?
C67 H67 1.0000 . ?
C67 C68 1.537(4) . ?
C67 C69 1.524(5) . ?
C68 H68A 0.9800 . ?
C68 H68B 0.9800 . ?
C68 H68C 0.9800 . ?
C69 H69A 0.9800 . ?
C69 H69B 0.9800 . ?
C69 H69C 0.9800 . ?
C70 H70 1.0000 . ?
C70 C71 1.502(4) . ?
C70 C72 1.517(4) . ?
C71 H71A 0.9800 . ?
C71 H71B 0.9800 . ?
C71 H71C 0.9800 . ?
C72 H72A 0.9800 . ?
C72 H72B 0.9800 . ?
C72 H72C 0.9800 . ?
C8 C9 1.397(18) . ?
C8 C13 1.519(17) . ?
C9 H9 0.9500 . ?
C9 C10 1.388(17) . ?
C10 C11 1.373(16) . ?
C10 C16 1.530(17) . ?
C11 H11 0.9500 . ?
C11 C12 1.392(17) . ?
C12 C19 1.505(17) . ?
C13 H13 1.0000 . ?
C13 C14 1.519(17) . ?
C13 C15 1.527(17) . ?
C14 H14A 0.9800 . ?
C14 H14B 0.9800 . ?
C14 H14C 0.9800 . ?
C15 H15A 0.9800 . ?
C15 H15B 0.9800 . ?
C15 H15C 0.9800 . ?
C16 H16 1.0000 . ?
C16 C17 1.529(17) . ?
C16 C18 1.526(16) . ?
C17 H17A 0.9800 . ?
C17 H17B 0.9800 . ?
C17 H17C 0.9800 . ?
C18 H18A 0.9800 . ?
C18 H18B 0.9800 . ?
C18 H18C 0.9800 . ?
C19 H19 1.0000 . ?
C19 C20 1.526(18) . ?
C19 C21 1.535(17) . ?
C20 H20A 0.9800 . ?
C20 H20B 0.9800 . ?
C20 H20C 0.9800 . ?
C21 H21A 0.9800 . ?
C21 H21B 0.9800 . ?
C21 H21C 0.9800 . ?
C23 C24 1.443(14) . ?
C23 C28 1.545(15) . ?
C24 H24 0.9500 . ?
C24 C25 1.383(13) . ?
C25 C26 1.387(13) . ?
C25 C31 1.518(11) . ?
C26 H26 0.9500 . ?
C26 C27 1.374(13) . ?
C27 C34 1.489(13) . ?
C28 H28 1.0000 . ?
C28 C29 1.545(15) . ?
C28 C30 1.552(15) . ?
C29 H29A 0.9800 . ?
C29 H29B 0.9800 . ?
C29 H29C 0.9800 . ?
C30 H30A 0.9800 . ?
C30 H30B 0.9800 . ?
C30 H30C 0.9800 . ?
C31 H31 1.0000 . ?
C31 C32 1.518(14) . ?
C31 C33 1.566(18) . ?
C32 H32A 0.9800 . ?
C32 H32B 0.9800 . ?
C32 H32C 0.9800 . ?
C33 H33A 0.9800 . ?
C33 H33B 0.9800 . ?
C33 H33C 0.9800 . ?
C34 H34 1.0000 . ?
C34 C35 1.525(13) . ?
C34 C36 1.544(13) . ?
C35 H35A 0.9800 . ?
C35 H35B 0.9800 . ?
C35 H35C 0.9800 . ?
C36 H36A 0.9800 . ?
C36 H36B 0.9800 . ?
C36 H36C 0.9800 . ?
C43 C44 1.410(17) . ?
C43 C48 1.412(3) . ?
C44 C45 1.394(18) . ?
C44 C49 1.518(18) . ?
C45 H45 0.9500 . ?
C45 C46 1.392(17) . ?
C46 C47 1.394(18) . ?
C46 C52 1.521(16) . ?
C47 H47 0.9500 . ?
C47 C48 1.396(18) . ?
C48 C55 1.522(18) . ?
C49 H49 1.0000 . ?
C49 C50 1.535(17) . ?
C49 C51 1.534(18) . ?
C50 H50A 0.9800 . ?
C50 H50B 0.9800 . ?
C50 H50C 0.9800 . ?
C51 H51A 0.9800 . ?
C51 H51B 0.9800 . ?
C51 H51C 0.9800 . ?
C52 H52 1.0000 . ?
C52 C53 1.518(11) . ?
C52 C54 1.521(14) . ?
C53 H53A 0.9800 . ?
C53 H53B 0.9800 . ?
C53 H53C 0.9800 . ?
C54 H54A 0.9800 . ?
C54 H54B 0.9800 . ?
C54 H54C 0.9800 . ?
C55 H55 1.0000 . ?
C55 C56 1.529(18) . ?
C55 C57 1.528(18) . ?
C56 H56A 0.9800 . ?
C56 H56B 0.9800 . ?
C56 H56C 0.9800 . ?
C57 H57A 0.9800 . ?
C57 H57B 0.9800 . ?
C57 H57C 0.9800 . ?
C8A C9A 1.386(10) . ?
C8A C13A 1.525(11) . ?
C9A H9A 0.9500 . ?
C9A C10A 1.403(9) . ?
C10A C11A 1.386(9) . ?
C10A C16A 1.521(9) . ?
C11A H11A 0.9500 . ?
C11A C12A 1.396(10) . ?
C12A C19A 1.523(10) . ?
C13A H13A 1.0000 . ?
C13A C14A 1.535(9) . ?
C13A C15A 1.526(10) . ?
C14A H14D 0.9800 . ?
C14A H14E 0.9800 . ?
C14A H14F 0.9800 . ?
C15A H15D 0.9800 . ?
C15A H15E 0.9800 . ?
C15A H15F 0.9800 . ?
C16A H16A 1.0000 . ?
C16A C17A 1.526(8) . ?
C16A C18A 1.536(9) . ?
C17A H17D 0.9800 . ?
C17A H17E 0.9800 . ?
C17A H17F 0.9800 . ?
C18A H18D 0.9800 . ?
C18A H18E 0.9800 . ?
C18A H18F 0.9800 . ?
C19A H19A 1.0000 . ?
C19A C20A 1.528(11) . ?
C19A C21A 1.534(11) . ?
C20A H20D 0.9800 . ?
C20A H20E 0.9800 . ?
C20A H20F 0.9800 . ?
C21A H21D 0.9800 . ?
C21A H21E 0.9800 . ?
C21A H21F 0.9800 . ?
C23A C24A 1.372(10) . ?
C23A C28A 1.516(9) . ?
C24A H24A 0.9500 . ?
C24A C25A 1.383(8) . ?
C25A C26A 1.395(7) . ?
C25A C31A 1.520(6) . ?
C26A H26A 0.9500 . ?
C26A C27A 1.423(7) . ?
C27A C34A 1.529(8) . ?
C28A H28A 1.0000 . ?
C28A C29A 1.529(11) . ?
C28A C30A 1.512(10) . ?
C29A H29D 0.9800 . ?
C29A H29E 0.9800 . ?
C29A H29F 0.9800 . ?
C30A H30D 0.9800 . ?
C30A H30E 0.9800 . ?
C30A H30F 0.9800 . ?
C31A H31A 1.0000 . ?
C31A C32A 1.523(8) . ?
C31A C33A 1.567(12) . ?
C32A H32D 0.9800 . ?
C32A H32E 0.9800 . ?
C32A H32F 0.9800 . ?
C33A H33D 0.9800 . ?
C33A H33E 0.9800 . ?
C33A H33F 0.9800 . ?
C34A H34A 1.0000 . ?
C34A C35A 1.537(8) . ?
C34A C36A 1.522(8) . ?
C35A H35D 0.9800 . ?
C35A H35E 0.9800 . ?
C35A H35F 0.9800 . ?
C36A H36D 0.9800 . ?
C36A H36E 0.9800 . ?
C36A H36F 0.9800 . ?
C43A C44A 1.404(11) . ?
C43A C48A 1.412(3) . ?
C44A C45A 1.396(11) . ?
C44A C49A 1.523(11) . ?
C45A H45A 0.9500 . ?
C45A C46A 1.392(11) . ?
C46A C47A 1.389(11) . ?
C46A C52A 1.525(9) . ?
C47A H47A 0.9500 . ?
C47A C48A 1.396(10) . ?
C48A C55A 1.520(10) . ?
C49A H49A 1.0000 . ?
C49A C50A 1.539(11) . ?
C49A C51A 1.530(11) . ?
C50A H50D 0.9800 . ?
C50A H50E 0.9800 . ?
C50A H50F 0.9800 . ?
C51A H51D 0.9800 . ?
C51A H51E 0.9800 . ?
C51A H51F 0.9800 . ?
C52A H52A 1.0000 . ?
C52A C53A 1.522(11) . ?
C52A C54A 1.526(9) . ?
C53A H53D 0.9800 . ?
C53A H53E 0.9800 . ?
C53A H53F 0.9800 . ?
C54A H54D 0.9800 . ?
C54A H54E 0.9800 . ?
C54A H54F 0.9800 . ?
C55A H55A 1.0000 . ?
C55A C56A 1.533(11) . ?
C55A C57A 1.528(9) . ?
C56A H56D 0.9800 . ?
C56A H56E 0.9800 . ?
C56A H56F 0.9800 . ?
C57A H57D 0.9800 . ?
C57A H57E 0.9800 . ?
C57A H57F 0.9800 . ?

loop_
_geom_torsion_atom_site_label_1
_geom_torsion_atom_site_label_2
_geom_torsion_atom_site_label_3
_geom_torsion_atom_site_label_4
_geom_torsion
_geom_torsion_site_symmetry_1
_geom_torsion_site_symmetry_2
_geom_torsion_site_symmetry_3
_geom_torsion_site_symmetry_4
_geom_torsion_publ_flag
N1 C1 C2 C3 -177.1(2) . . . . ?
N1 C1 C2 C7 6.3(3) . . . . ?
N1 C1 C6 C5 177.5(2) . . . . ?
N1 C1 C6 C22 -5.1(4) . . . . ?
N2 C4 C5 C6 -132.3(2) . . . . ?
N2 C37 C38 C39 -177.5(2) . . . . ?
N2 C37 C38 C43 -0.1(3) . . . . ?
N2 C37 C38 C43A -0.1(3) . . . . ?
N2 C37 C42 C41 178.7(2) . . . . ?
N2 C37 C42 C58 4.1(3) . . . . ?
C1 C2 C3 C4 -4.2(4) . . . . ?
C1 C2 C7 C8 102.8(16) . . . . ?
C1 C2 C7 C12 -74(2) . . . . ?
C1 C2 C7 C8A 105.1(8) . . . . ?
C1 C2 C7 C12A -77.7(12) . . . . ?
C1 C6 C22 C23 -72.3(10) . . . . ?
C1 C6 C22 C27 115.5(11) . . . . ?
C1 C6 C22 C23A -76.2(9) . . . . ?
C1 C6 C22 C27A 104.5(5) . . . . ?
C2 C1 C6 C5 -3.2(3) . . . . ?
C2 C1 C6 C22 174.2(2) . . . . ?
C2 C3 C4 N2 132.7(2) . . . . ?
C2 C3 C4 C5 3.9(3) . . . . ?
C2 C7 C8 C9 -175.3(17) . . . . ?
C2 C7 C8 C13 5(3) . . . . ?
C2 C7 C12 C11 178(3) . . . . ?
C2 C7 C12 C19 -4(4) . . . . ?
C2 C7 C8A C9A 177.4(7) . . . . ?
C2 C7 C8A C13A -5.4(14) . . . . ?
C2 C7 C12A C11A -177.0(13) . . . . ?
C2 C7 C12A C19A 1(2) . . . . ?
C3 C2 C7 C8 -73.7(16) . . . . ?
C3 C2 C7 C12 110(2) . . . . ?
C3 C2 C7 C8A -71.4(8) . . . . ?
C3 C2 C7 C12A 105.8(12) . . . . ?
C3 C4 C5 C6 -3.4(3) . . . . ?
C4 N2 C37 C38 -121.9(2) . . . . ?
C4 N2 C37 C42 63.3(3) . . . . ?
C4 C5 C6 C1 3.3(4) . . . . ?
C4 C5 C6 C22 -174.0(2) . . . . ?
C5 C6 C22 C23 105.1(10) . . . . ?
C5 C6 C22 C27 -67.1(11) . . . . ?
C5 C6 C22 C23A 101.2(9) . . . . ?
C5 C6 C22 C27A -78.1(5) . . . . ?
C6 C1 C2 C3 3.6(3) . . . . ?
C6 C1 C2 C7 -172.9(2) . . . . ?
C6 C22 C23 C24 -176.5(14) . . . . ?
C6 C22 C23 C28 3(2) . . . . ?
C6 C22 C27 C26 176.0(9) . . . . ?
C6 C22 C27 C34 -6.9(18) . . . . ?
C6 C22 C23A C24A -175.9(8) . . . . ?
C6 C22 C23A C28A 3.9(16) . . . . ?
C6 C22 C27A C26A 174.7(5) . . . . ?
C6 C22 C27A C34A -3.4(9) . . . . ?
C7 C2 C3 C4 172.3(2) . . . . ?
C7 C8 C9 C10 -5(4) . . . . ?
C7 C8 C13 C14 120(3) . . . . ?
C7 C8 C13 C15 -113(3) . . . . ?
C7 C12 C19 C20 -112(3) . . . . ?
C7 C12 C19 C21 124(3) . . . . ?
C7 C8A C9A C10A 0.1(14) . . . . ?
C7 C8A C13A C14A 151.1(10) . . . . ?
C7 C8A C13A C15A -85.3(13) . . . . ?
C7 C12A C19A C20A -107(2) . . . . ?
C7 C12A C19A C21A 129.0(19) . . . . ?
C22 C23 C24 C25 2(2) . . . . ?
C22 C23 C28 C29 118(2) . . . . ?
C22 C23 C28 C30 -117(2) . . . . ?
C22 C27 C34 C35 -130.2(13) . . . . ?
C22 C27 C34 C36 110.0(13) . . . . ?
C22 C23A C24A C25A 0.3(19) . . . . ?
C22 C23A C28A C29A 117.9(12) . . . . ?
C22 C23A C28A C30A -116.3(12) . . . . ?
C22 C27A C34A C35A -137.0(8) . . . . ?
C22 C27A C34A C36A 99.3(8) . . . . ?
C37 N2 C4 C3 89.8(2) . . . . ?
C37 N2 C4 C5 -140.6(2) . . . . ?
C37 C38 C39 C40 -0.3(4) . . . . ?
C37 C38 C43 C44 104.5(17) . . . . ?
C37 C38 C43 C48 -76.8(3) . . . . ?
C37 C38 C43A C44A 105.4(9) . . . . ?
C37 C38 C43A C48A -76.8(3) . . . . ?
C37 C42 C58 C59 -107.3(3) . . . . ?
C37 C42 C58 C63 71.3(3) . . . . ?
C38 C37 C42 C41 3.9(3) . . . . ?
C38 C37 C42 C58 -170.7(2) . . . . ?
C38 C39 C40 C41 2.2(4) . . . . ?
C38 C43 C44 C45 -178(2) . . . . ?
C38 C43 C44 C49 2(3) . . . . ?
C38 C43 C48 C47 -180(2) . . . . ?
C38 C43 C48 C55 -2.7(9) . . . . ?
C38 C43A C44A C45A 172.3(12) . . . . ?
C38 C43A C44A C49A -3.2(19) . . . . ?
C38 C43A C48A C47A -174.9(11) . . . . ?
C38 C43A C48A C55A 0.4(5) . . . . ?
C39 C38 C43 C44 -78.1(17) . . . . ?
C39 C38 C43 C48 100.7(3) . . . . ?
C39 C38 C43A C44A -77.2(9) . . . . ?
C39 C38 C43A C48A 100.7(3) . . . . ?
C39 C40 C41 C42 -1.1(4) . . . . ?
C40 C41 C42 C37 -1.9(4) . . . . ?
C40 C41 C42 C58 172.7(2) . . . . ?
C41 C42 C58 C59 78.2(3) . . . . ?
C41 C42 C58 C63 -103.3(3) . . . . ?
C42 C37 C38 C39 -2.8(3) . . . . ?
C42 C37 C38 C43 174.6(2) . . . . ?
C42 C37 C38 C43A 174.6(2) . . . . ?
C42 C58 C59 C60 176.2(2) . . . . ?
C42 C58 C59 C64 -3.8(3) . . . . ?
C42 C58 C63 C62 -176.4(2) . . . . ?
C42 C58 C63 C70 6.9(3) . . . . ?
C58 C59 C60 C61 0.2(4) . . . . ?
C58 C59 C64 C65 134.3(3) . . . . ?
C58 C59 C64 C66 -101.0(3) . . . . ?
C58 C63 C70 C71 -140.3(3) . . . . ?
C58 C63 C70 C72 94.6(3) . . . . ?
C59 C58 C63 C62 2.1(3) . . . . ?
C59 C58 C63 C70 -174.5(2) . . . . ?
C59 C60 C61 C62 2.0(4) . . . . ?
C59 C60 C61 C67 -177.6(2) . . . . ?
C60 C59 C64 C65 -45.7(3) . . . . ?
C60 C59 C64 C66 79.0(3) . . . . ?
C60 C61 C62 C63 -2.2(4) . . . . ?
C60 C61 C67 C68 118.8(4) . . . . ?
C60 C61 C67 C69 -117.3(3) . . . . ?
C61 C62 C63 C58 0.2(4) . . . . ?
C61 C62 C63 C70 176.9(2) . . . . ?
C62 C61 C67 C68 -60.8(4) . . . . ?
C62 C61 C67 C69 63.1(4) . . . . ?
C62 C63 C70 C71 43.1(4) . . . . ?
C62 C63 C70 C72 -82.0(3) . . . . ?
C63 C58 C59 C60 -2.3(3) . . . . ?
C63 C58 C59 C64 177.7(2) . . . . ?
C64 C59 C60 C61 -179.8(2) . . . . ?
C67 C61 C62 C63 177.4(2) . . . . ?
C8 C7 C12 C11 1(5) . . . . ?
C8 C7 C12 C19 180(3) . . . . ?
C8 C9 C10 C11 4(4) . . . . ?
C8 C9 C10 C16 -177(2) . . . . ?
C9 C8 C13 C14 -60(3) . . . . ?
C9 C8 C13 C15 67(3) . . . . ?
C9 C10 C11 C12 -1(4) . . . . ?
C9 C10 C16 C17 58(3) . . . . ?
C9 C10 C16 C18 -64(3) . . . . ?
C10 C11 C12 C7 -2(6) . . . . ?
C10 C11 C12 C19 180(3) . . . . ?
C11 C10 C16 C17 -124(3) . . . . ?
C11 C10 C16 C18 114(3) . . . . ?
C11 C12 C19 C20 67(4) . . . . ?
C11 C12 C19 C21 -58(4) . . . . ?
C12 C7 C8 C9 2(3) . . . . ?
C12 C7 C8 C13 -178(3) . . . . ?
C13 C8 C9 C10 175(3) . . . . ?
C16 C10 C11 C12 -179(3) . . . . ?
C23 C22 C27 C26 4(2) . . . . ?
C23 C22 C27 C34 -178.6(14) . . . . ?
C23 C24 C25 C26 -1.5(18) . . . . ?
C23 C24 C25 C31 177.2(13) . . . . ?
C24 C23 C28 C29 -62(2) . . . . ?
C24 C23 C28 C30 63(2) . . . . ?
C24 C25 C26 C27 2.7(17) . . . . ?
C24 C25 C31 C32 131.4(12) . . . . ?
C24 C25 C31 C33 -111.8(17) . . . . ?
C25 C26 C27 C22 -4(2) . . . . ?
C25 C26 C27 C34 178.9(12) . . . . ?
C26 C25 C31 C32 -49.9(14) . . . . ?
C26 C25 C31 C33 66.9(18) . . . . ?
C26 C27 C34 C35 46.8(19) . . . . ?
C26 C27 C34 C36 -73.0(17) . . . . ?
C27 C22 C23 C24 -3(2) . . . . ?
C27 C22 C23 C28 176.6(17) . . . . ?
C28 C23 C24 C25 -178.0(12) . . . . ?
C31 C25 C26 C27 -176.0(12) . . . . ?
C43 C38 C39 C40 -177.8(2) . . . . ?
C43 C44 C45 C46 -2(5) . . . . ?
C43 C44 C49 C50 -134(3) . . . . ?
C43 C44 C49 C51 101(3) . . . . ?
C43 C48 C55 C56 121.2(17) . . . . ?
C43 C48 C55 C57 -113.5(18) . . . . ?
C44 C43 C48 C47 -1(3) . . . . ?
C44 C43 C48 C55 176.1(17) . . . . ?
C44 C45 C46 C47 -2(4) . . . . ?
C44 C45 C46 C52 179(3) . . . . ?
C45 C44 C49 C50 46(4) . . . . ?
C45 C44 C49 C51 -80(3) . . . . ?
C45 C46 C47 C48 4(5) . . . . ?
C45 C46 C52 C53 -126(2) . . . . ?
C45 C46 C52 C54 111(2) . . . . ?
C46 C47 C48 C43 -3(5) . . . . ?
C46 C47 C48 C55 180(3) . . . . ?
C47 C46 C52 C53 55(3) . . . . ?
C47 C46 C52 C54 -68(3) . . . . ?
C47 C48 C55 C56 -61(3) . . . . ?
C47 C48 C55 C57 64(3) . . . . ?
C48 C43 C44 C45 3(3) . . . . ?
C48 C43 C44 C49 -176.9(18) . . . . ?
C49 C44 C45 C46 178(3) . . . . ?
C52 C46 C47 C48 -177(3) . . . . ?
C8A C7 C12A C11A 0(2) . . . . ?
C8A C7 C12A C19A 178.2(15) . . . . ?
C8A C9A C10A C11A -1.0(17) . . . . ?
C8A C9A C10A C16A 177.7(10) . . . . ?
C9A C8A C13A C14A -31.8(13) . . . . ?
C9A C8A C13A C15A 91.8(12) . . . . ?
C9A C10A C11A C12A 1(2) . . . . ?
C9A C10A C16A C17A 51.9(13) . . . . ?
C9A C10A C16A C18A -71.4(13) . . . . ?
C10A C11A C12A C7 -1(3) . . . . ?
C10A C11A C12A C19A -179.2(14) . . . . ?
C11A C10A C16A C17A -129.5(12) . . . . ?
C11A C10A C16A C18A 107.3(12) . . . . ?
C11A C12A C19A C20A 71(2) . . . . ?
C11A C12A C19A C21A -53(2) . . . . ?
C12A C7 C8A C9A 0.3(16) . . . . ?
C12A C7 C8A C13A 177.5(15) . . . . ?
C13A C8A C9A C10A -177.0(15) . . . . ?
C16A C10A C11A C12A -177.1(16) . . . . ?
C23A C22 C27A C26A -4.6(12) . . . . ?
C23A C22 C27A C34A 177.2(10) . . . . ?
C23A C24A C25A C26A -2.5(12) . . . . ?
C23A C24A C25A C31A 177.9(10) . . . . ?
C24A C23A C28A C29A -62.3(15) . . . . ?
C24A C23A C28A C30A 63.6(15) . . . . ?
C24A C25A C26A C27A 1.0(9) . . . . ?
C24A C25A C31A C32A 60.2(7) . . . . ?
C24A C25A C31A C33A -60.4(9) . . . . ?
C25A C26A C27A C22 2.4(10) . . . . ?
C25A C26A C27A C34A -179.3(6) . . . . ?
C26A C25A C31A C32A -119.4(6) . . . . ?
C26A C25A C31A C33A 120.0(8) . . . . ?
C26A C27A C34A C35A 44.9(9) . . . . ?
C26A C27A C34A C36A -78.8(8) . . . . ?
C27A C22 C23A C24A 3.4(18) . . . . ?
C27A C22 C23A C28A -176.8(9) . . . . ?
C28A C23A C24A C25A -179.5(9) . . . . ?
C31A C25A C26A C27A -179.4(6) . . . . ?
C43A C38 C39 C40 -177.8(2) . . . . ?
C43A C44A C45A C46A 3(2) . . . . ?
C43A C44A C49A C50A -138.8(14) . . . . ?
C43A C44A C49A C51A 99.7(18) . . . . ?
C43A C48A C55A C56A 148.9(7) . . . . ?
C43A C48A C55A C57A -87.0(10) . . . . ?
C44A C43A C48A C47A 2.8(15) . . . . ?
C44A C43A C48A C55A 178.2(10) . . . . ?
C44A C45A C46A C47A 2(2) . . . . ?
C44A C45A C46A C52A -178.4(14) . . . . ?
C45A C44A C49A C50A 46(2) . . . . ?
C45A C44A C49A C51A -75.8(18) . . . . ?
C45A C46A C47A C48A -5(2) . . . . ?
C45A C46A C52A C53A -120.3(12) . . . . ?
C45A C46A C52A C54A 117.0(12) . . . . ?
C46A C47A C48A C43A 3(2) . . . . ?
C46A C47A C48A C55A -172.8(12) . . . . ?
C47A C46A C52A C53A 59.0(15) . . . . ?
C47A C46A C52A C54A -63.7(14) . . . . ?
C47A C48A C55A C56A -35.9(15) . . . . ?
C47A C48A C55A C57A 88.2(15) . . . . ?
C48A C43A C44A C45A -5.4(19) . . . . ?
C48A C43A C44A C49A 179.1(10) . . . . ?
C49A C44A C45A C46A 178.4(14) . . . . ?
C52A C46A C47A C48A 175.6(13) . . . . ?

loop_
_twin_individual_id
_twin_individual_mass_fraction_refined
_oxdiff_twin_reflns_isolated
_oxdiff_twin_reflns_overlapped
_twin_individual_twin_lattice_type
_twin_individual_twin_matrix_11
_twin_individual_twin_matrix_12
_twin_individual_twin_matrix_13
_twin_individual_twin_matrix_21
_twin_individual_twin_matrix_22
_twin_individual_twin_matrix_23
_twin_individual_twin_matrix_31
_twin_individual_twin_matrix_32
_twin_individual_twin_matrix_33
1 0.6854(19) 12921 69439 ref 1.0000 0.0000 0.0000 0.0000 1.0000 0.0000 0.0000 0.0000 1.0000
2 0.3146(19) 12800 69439 nmt -1.0010 -0.0063 -0.0046 -0.0117 0.9986 0.0011 0.0265 0.0042 -0.9978
